data_7023070
loop_
_publ_author_name
'Balasanthiran, Vagulejan'
'Chisholm, Malcolm H.'
'Durr, Christopher B.'
'Gallucci, Judith C.'

_publ_section_title
;
 Single-site bismuth alkoxide catalysts for the ring-opening
 polymerization of lactide.
;
_journal_issue 31
_journal_name_full 'Dalton transactions (Cambridge, England : 2003)'
_journal_page_first 11234
_journal_page_last 11241
_journal_paper_doi 10.1039/c3dt50629k
_journal_volume 42
_journal_year 2013
_chemical_absolute_configuration ad
_chemical_compound_source 'synthesis as described'
_chemical_formula_moiety 'C128 H184 Bi4 Cl4 N8 O8, 0.6(C6 H19 N Si2), C4 H8 O, 0.2(C4 H10 O)'
_chemical_formula_sum 'C136.39 H205.36 Bi4 Cl4 N8.6 O9.2 Si1.2'
_chemical_formula_weight 3124.01
_chemical_name_systematic
;
?
;
_space_group_crystal_system orthorhombic
_space_group_IT_number 19
_space_group_name_Hall 'P 2ac 2ab'
_space_group_name_H-M_alt 'P 21 21 21'
_symmetry_space_group_name_Hall 'P 2ac 2ab'
_symmetry_space_group_name_H-M 'P 21 21 21'
_atom_sites_solution_hydrogens geom
_atom_sites_solution_primary heavy
_atom_sites_solution_secondary difmap
_audit_conform_dict_location ftp://ftp.iucr.org/pub/cif_core.dic
_audit_conform_dict_name cif_core.dic
_audit_conform_dict_version 2.4
_audit_creation_date 2012-12-10T16:51:36-00:00
_audit_creation_method 'WinGX routine CIF_UPDATE'
_cell_angle_alpha 90
_cell_angle_beta 90
_cell_angle_gamma 90
_cell_formula_units_Z 4
_cell_length_a 17.4471(3)
_cell_length_b 17.4510(3)
_cell_length_c 58.3860(11)
_cell_measurement_reflns_used 11918
_cell_measurement_temperature 150(2)
_cell_measurement_theta_max 25.03
_cell_measurement_theta_min 1.02
_cell_measurement_wavelength 0.71073
_cell_volume 17776.7(5)
_computing_cell_refinement 'HKL Scalepack (Otwinowski & Minor 1997)'
_computing_data_collection 'Collect (Bruker AXS BV, 1997-2004)'
_computing_data_reduction 'HKL Denzo (Otwinowski & Minor 1997) and SADABS (Bruker AXS)'
_computing_molecular_graphics 'Ortep-3 for Windows (Farrugia, 1997)'
_computing_publication_material 'WinGX publication routines (Farrugia, 1999)'
_computing_structure_refinement 'SHELXL-97 (Sheldrick, 2008)'
_computing_structure_solution 'SHELXS-97 (Sheldrick, 2008)'
_diffrn_ambient_temperature 150(2)
_diffrn_detector 'CCD plate'
_diffrn_detector_area_resol_mean 9
_diffrn_measured_fraction_theta_full 0.987
_diffrn_measured_fraction_theta_max 0.987
_diffrn_measurement_device '95mm CCD camera on \k-goniostat'
_diffrn_measurement_device_type 'Nonius KappaCCD'
_diffrn_measurement_method 'phi and omega scans'
_diffrn_radiation_monochromator graphite
_diffrn_radiation_probe x-ray
_diffrn_radiation_type MoK\a
_diffrn_radiation_wavelength 0.71073
_diffrn_reflns_av_R_equivalents 0.0831
_diffrn_reflns_av_unetI/netI 0.0765
_diffrn_reflns_limit_h_max 20
_diffrn_reflns_limit_h_min -20
_diffrn_reflns_limit_k_max 20
_diffrn_reflns_limit_k_min -20
_diffrn_reflns_limit_l_max 69
_diffrn_reflns_limit_l_min -69
_diffrn_reflns_number 214449
_diffrn_reflns_theta_full 25.19
_diffrn_reflns_theta_max 25.19
_diffrn_reflns_theta_min 1.05
_diffrn_source 'Enraf Nonius FR590'
_exptl_absorpt_coefficient_mu 4.060
_exptl_absorpt_correction_T_max 0.745
_exptl_absorpt_correction_T_min 0.581
_exptl_absorpt_correction_type multi-scan
_exptl_absorpt_process_details 'SADABS-2008/1 (Bruker AXS)'
_exptl_crystal_colour yellow
_exptl_crystal_density_diffrn 1.167
_exptl_crystal_density_method 'not measured'
_exptl_crystal_description 'rectangular block'
_exptl_crystal_F_000 6296.9
_exptl_crystal_size_max 0.35
_exptl_crystal_size_mid 0.19
_exptl_crystal_size_min 0.19
_refine_diff_density_max 1.784
_refine_diff_density_min -0.851
_refine_diff_density_rms 0.167
_refine_ls_abs_structure_details 'Flack H D (1983), Acta Cryst. A39, 876-881'
_refine_ls_abs_structure_Flack -0.023(7)
_refine_ls_extinction_method none
_refine_ls_goodness_of_fit_ref 1.047
_refine_ls_hydrogen_treatment constr
_refine_ls_matrix_type full
_refine_ls_number_parameters 1426
_refine_ls_number_reflns 31482
_refine_ls_number_restraints 206
_refine_ls_restrained_S_all 1.048
_refine_ls_R_factor_all 0.0786
_refine_ls_R_factor_gt 0.0543
_refine_ls_shift/su_max 0.013
_refine_ls_shift/su_mean 0
_refine_ls_structure_factor_coef Fsqd
_refine_ls_weighting_details 'w=1/[\s^2^(Fo^2^)+(0.0816P)^2^+40.4691P] where P=(Fo^2^+2Fc^2^)/3'
_refine_ls_weighting_scheme calc
_refine_ls_wR_factor_gt 0.1325
_refine_ls_wR_factor_ref 0.1439
_reflns_number_gt 25859
_reflns_number_total 31482
_reflns_threshold_expression >2sigma(I)
_cod_data_source_file c3dt50629k.txt
_cod_data_source_block chisholm1903
_cod_database_code 7023070

loop_
_symmetry_equiv_pos_as_xyz
'x, y, z'
'-x+1/2, -y, z+1/2'
'x+1/2, -y+1/2, -z'
'-x, y+1/2, -z+1/2'

loop_
_atom_site_label
_atom_site_type_symbol
_atom_site_fract_x
_atom_site_fract_y
_atom_site_fract_z
_atom_site_U_iso_or_equiv
_atom_site_adp_type
_atom_site_occupancy
_atom_site_symmetry_multiplicity
_atom_site_calc_flag
_atom_site_refinement_flags
_atom_site_disorder_assembly
_atom_site_disorder_group
Bi1 Bi 0.40213(3) 0.18813(3) 0.351672(10) 0.03411(14) Uani 1 1 d . B .
Bi2 Bi 0.61034(3) 0.13752(3) 0.396630(9) 0.03420(14) Uani 1 1 d . . .
Bi3 Bi 0.64976(3) 0.33678(3) 0.349185(10) 0.03446(14) Uani 1 1 d . . .
Bi4 Bi 0.46192(3) 0.38777(3) 0.400974(10) 0.03354(14) Uani 1 1 d . . .
Cl1 Cl 0.4533(2) 0.1919(2) 0.40045(7) 0.0426(9) Uani 1 1 d . . .
Cl2 Cl 0.5901(2) 0.1827(2) 0.34781(6) 0.0386(9) Uani 1 1 d . . .
Cl3 Cl 0.6152(2) 0.3245(2) 0.39919(6) 0.0378(8) Uani 1 1 d . . .
Cl4 Cl 0.4573(2) 0.3462(2) 0.35162(7) 0.0423(9) Uani 1 1 d . . .
O1A O 0.3305(6) 0.2174(6) 0.32180(17) 0.039(3) Uani 1 1 d . . .
O2A O 0.4186(8) 0.0797(6) 0.33119(18) 0.051(3) Uani 1 1 d . . .
O1B O 0.7208(6) 0.1615(6) 0.41615(17) 0.039(3) Uani 1 1 d . . .
O2B O 0.5819(7) 0.0689(6) 0.42719(17) 0.042(3) Uani 1 1 d . . .
O1C O 0.6324(7) 0.4451(7) 0.32830(18) 0.044(3) Uani 1 1 d . . .
O2C O 0.7080(7) 0.3024(6) 0.31797(17) 0.047(3) Uani 1 1 d . . .
O1D O 0.5020(7) 0.4491(6) 0.43100(17) 0.043(3) Uani 1 1 d . . .
O2D O 0.3567(6) 0.3774(7) 0.42318(18) 0.046(3) Uani 1 1 d . . .
N1A N 0.2912(8) 0.2438(7) 0.3684(2) 0.037(3) Uani 1 1 d . B .
N2A N 0.3223(8) 0.0953(8) 0.3710(2) 0.042(3) Uani 1 1 d D . .
N1B N 0.7040(9) 0.0616(9) 0.3767(2) 0.048(4) Uani 1 1 d . . .
N2B N 0.5595(9) 0.0223(7) 0.3818(2) 0.045(4) Uani 1 1 d . . .
N1C N 0.7369(9) 0.4277(8) 0.3668(2) 0.042(4) Uani 1 1 d . . .
N2C N 0.7628(8) 0.2767(8) 0.3626(2) 0.039(3) Uani 1 1 d . . .
N1D N 0.5238(8) 0.4955(8) 0.3855(2) 0.039(3) Uani 1 1 d . . .
N2D N 0.3763(8) 0.4794(7) 0.3850(2) 0.034(3) Uani 1 1 d . . .
C1A C 0.2907(9) 0.2838(9) 0.3183(3) 0.037(4) Uani 1 1 d . . .
C2A C 0.2886(10) 0.3146(10) 0.2949(3) 0.051(4) Uani 1 1 d D . .
C3A C 0.2491(11) 0.3802(10) 0.2916(3) 0.049(5) Uani 1 1 d . . .
H3A H 0.2452 0.399 0.2764 0.059 Uiso 1 1 calc R . .
C4A C 0.2133(11) 0.4227(9) 0.3091(3) 0.051(5) Uani 1 1 d D . .
C5A C 0.2147(12) 0.3904(12) 0.3308(3) 0.062(6) Uani 1 1 d . . .
H5A H 0.1863 0.4147 0.3426 0.075 Uiso 1 1 calc R . .
C6A C 0.2566(11) 0.3227(11) 0.3362(3) 0.050(5) Uani 1 1 d . . .
C7A C 0.2470(12) 0.2962(11) 0.3586(3) 0.051(5) Uani 1 1 d . . .
H7A H 0.2061 0.317 0.3673 0.062 Uiso 1 1 calc R . .
C8A C 0.2713(9) 0.2139(9) 0.3897(3) 0.038(4) Uani 1 1 d D . .
H8A H 0.2188 0.2311 0.3935 0.045 Uiso 0.6 1 calc PR A 1
H8B H 0.3064 0.2351 0.4014 0.045 Uiso 0.6 1 calc PR A 1
H8C H 0.2259 0.2402 0.3961 0.045 Uiso 0.4 1 calc PR A 2
H8D H 0.3144 0.2173 0.4006 0.045 Uiso 0.4 1 calc PR A 2
C9A C 0.2741(17) 0.1236(12) 0.3910(4) 0.041(8) Uiso 0.6 1 d PD B 1
H9A H 0.2973 0.1071 0.4057 0.049 Uiso 0.6 1 calc PR B 1
H9B H 0.2217 0.1022 0.39 0.049 Uiso 0.6 1 calc PR B 1
C9A' C 0.2527(18) 0.1282(15) 0.3833(8) 0.041(12) Uiso 0.4 1 d PD B 2
H9C H 0.2417 0.0984 0.3973 0.049 Uiso 0.4 1 calc PR B 2
H9D H 0.2071 0.1259 0.3732 0.049 Uiso 0.4 1 calc PR B 2
C10A C 0.3200(9) 0.0243(9) 0.3681(2) 0.032(4) Uani 1 1 d . B .
H10A H 0.2892 -0.0035 0.3787 0.038 Uiso 1 1 calc R . .
C11A C 0.3576(11) -0.0198(9) 0.3512(3) 0.045(4) Uani 1 1 d . . .
C12A C 0.3478(10) -0.1011(9) 0.3523(3) 0.049(4) Uani 1 1 d . B .
H12A H 0.3176 -0.1198 0.3646 0.059 Uiso 1 1 calc R . .
C13A C 0.3761(11) -0.1541(8) 0.3380(3) 0.052(5) Uani 1 1 d D . .
C14A C 0.4160(11) -0.1235(9) 0.3190(3) 0.047(5) Uani 1 1 d . B .
H14A H 0.4341 -0.1583 0.3077 0.057 Uiso 1 1 calc R . .
C15A C 0.4304(10) -0.0477(9) 0.3159(2) 0.040(4) Uani 1 1 d D . .
C16A C 0.4005(10) 0.0069(10) 0.3334(2) 0.039(4) Uani 1 1 d . B .
C17A C 0.3251(7) 0.2690(8) 0.2749(2) 0.039(4) Uani 1 1 d D . .
C18A C 0.4140(8) 0.2627(11) 0.2782(3) 0.056(5) Uani 1 1 d D . .
H18A H 0.4251 0.2368 0.2928 0.084 Uiso 1 1 calc R . .
H18B H 0.4365 0.3141 0.2784 0.084 Uiso 1 1 calc R . .
H18C H 0.4361 0.2331 0.2656 0.084 Uiso 1 1 calc R . .
C19A C 0.3135(14) 0.3104(12) 0.2516(3) 0.090(8) Uani 1 1 d D . .
H19A H 0.3382 0.2807 0.2394 0.134 Uiso 1 1 calc R . .
H19B H 0.3365 0.3616 0.2523 0.134 Uiso 1 1 calc R . .
H19C H 0.2586 0.315 0.2484 0.134 Uiso 1 1 calc R . .
C20A C 0.2851(10) 0.1890(9) 0.2732(3) 0.068(6) Uani 1 1 d D . .
H20A H 0.2913 0.1614 0.2877 0.102 Uiso 1 1 calc R . .
H20B H 0.3086 0.1593 0.2608 0.102 Uiso 1 1 calc R . .
H20C H 0.2304 0.1961 0.27 0.102 Uiso 1 1 calc R . .
C21A C 0.1741(10) 0.4998(9) 0.3036(3) 0.064(6) Uani 1 1 d D . .
C22A C 0.1035(13) 0.4818(14) 0.2886(4) 0.108(10) Uani 1 1 d D . .
H22A H 0.077 0.5296 0.2848 0.161 Uiso 1 1 calc R . .
H22B H 0.0686 0.448 0.297 0.161 Uiso 1 1 calc R . .
H22C H 0.1202 0.4563 0.2745 0.161 Uiso 1 1 calc R . .
C23A C 0.1463(14) 0.5419(13) 0.3253(3) 0.089(8) Uani 1 1 d D . .
H23A H 0.1219 0.5903 0.3209 0.134 Uiso 1 1 calc R . .
H23B H 0.1901 0.5524 0.3353 0.134 Uiso 1 1 calc R . .
H23C H 0.1091 0.5098 0.3334 0.134 Uiso 1 1 calc R . .
C24A C 0.2347(12) 0.5532(11) 0.2915(4) 0.090(8) Uani 1 1 d D . .
H24A H 0.211 0.6027 0.2879 0.135 Uiso 1 1 calc R . .
H24B H 0.2524 0.5288 0.2774 0.135 Uiso 1 1 calc R . .
H24C H 0.2784 0.5612 0.3018 0.135 Uiso 1 1 calc R . .
C25A C 0.3558(12) -0.2412(9) 0.3384(4) 0.090(8) Uani 1 1 d D B .
C26A C 0.4366(11) -0.2799(15) 0.3390(4) 0.099(8) Uiso 1 1 d D . .
H26A H 0.4638 -0.264 0.3529 0.148 Uiso 1 1 calc R B .
H26B H 0.466 -0.2642 0.3255 0.148 Uiso 1 1 calc R . .
H26C H 0.4306 -0.3357 0.3389 0.148 Uiso 1 1 calc R . .
C27A C 0.3105(13) -0.2625(14) 0.3604(3) 0.088(7) Uiso 1 1 d D . .
H27A H 0.3393 -0.2457 0.3739 0.132 Uiso 1 1 calc R B .
H27B H 0.3032 -0.3182 0.361 0.132 Uiso 1 1 calc R . .
H27C H 0.2604 -0.2371 0.3601 0.132 Uiso 1 1 calc R . .
C28A C 0.3106(19) -0.276(3) 0.3176(5) 0.21(2) Uiso 1 1 d D . .
H28A H 0.3384 -0.2654 0.3034 0.315 Uiso 1 1 calc R B .
H28B H 0.2595 -0.2528 0.3168 0.315 Uiso 1 1 calc R . .
H28C H 0.3056 -0.3315 0.3196 0.315 Uiso 1 1 calc R . .
C29A C 0.4729(9) -0.0175(8) 0.2946(2) 0.051(5) Uani 1 1 d D B .
C30A C 0.4937(13) -0.0853(9) 0.2785(3) 0.068(7) Uani 1 1 d D . .
H30A H 0.5206 -0.0657 0.265 0.102 Uiso 1 1 calc R B .
H30B H 0.4467 -0.1115 0.2737 0.102 Uiso 1 1 calc R . .
H30C H 0.5269 -0.1214 0.2867 0.102 Uiso 1 1 calc R . .
C31A C 0.4141(12) 0.0349(10) 0.2823(3) 0.072(7) Uani 1 1 d D . .
H31A H 0.4372 0.0561 0.2684 0.108 Uiso 1 1 calc R B .
H31B H 0.3992 0.0768 0.2926 0.108 Uiso 1 1 calc R . .
H31C H 0.3687 0.0049 0.2783 0.108 Uiso 1 1 calc R . .
C32A C 0.5498(9) 0.0248(10) 0.3008(3) 0.061(5) Uani 1 1 d D . .
H32A H 0.5746 0.0426 0.2867 0.091 Uiso 1 1 calc R B .
H32B H 0.5841 -0.0106 0.3088 0.091 Uiso 1 1 calc R . .
H32C H 0.5387 0.0688 0.3106 0.091 Uiso 1 1 calc R . .
C1B C 0.7903(10) 0.1408(9) 0.4164(3) 0.042(4) Uani 1 1 d . . .
C2B C 0.8384(10) 0.1661(10) 0.4341(3) 0.051(5) Uani 1 1 d D . .
C3B C 0.9159(10) 0.1378(11) 0.4327(3) 0.051(5) Uani 1 1 d . . .
H3B H 0.9489 0.1542 0.4447 0.061 Uiso 1 1 calc R . .
C4B C 0.9496(11) 0.0904(13) 0.4166(3) 0.067(6) Uani 1 1 d D . .
C5B C 0.8992(9) 0.0605(11) 0.3999(3) 0.049(4) Uani 1 1 d . . .
H5B H 0.9168 0.0226 0.3895 0.059 Uiso 1 1 calc R . .
C6B C 0.8223(10) 0.0870(12) 0.3987(3) 0.050(5) Uani 1 1 d . . .
C7B C 0.7801(12) 0.0512(10) 0.3814(3) 0.053(5) Uani 1 1 d . . .
H7B H 0.8071 0.016 0.3719 0.064 Uiso 1 1 calc R . .
C8B C 0.6720(12) 0.0199(12) 0.3561(3) 0.066(6) Uani 1 1 d . . .
H8B1 H 0.6786 0.0524 0.3423 0.079 Uiso 1 1 calc R . .
H8B2 H 0.7013 -0.0279 0.3536 0.079 Uiso 1 1 calc R . .
C9B C 0.5888(11) 0.0007(9) 0.3588(3) 0.048(5) Uani 1 1 d . . .
H9B1 H 0.5588 0.028 0.3469 0.058 Uiso 1 1 calc R . .
H9B2 H 0.5815 -0.055 0.3565 0.058 Uiso 1 1 calc R . .
C10B C 0.5119(10) -0.0201(10) 0.3913(3) 0.043(4) Uani 1 1 d . . .
H10B H 0.4946 -0.063 0.3827 0.051 Uiso 1 1 calc R . .
C11B C 0.4793(10) -0.0114(9) 0.4144(2) 0.036(4) Uani 1 1 d . . .
C12B C 0.4127(10) -0.0528(10) 0.4188(3) 0.042(4) Uani 1 1 d . . .
H12B H 0.3897 -0.0826 0.4071 0.05 Uiso 1 1 calc R . .
C13B C 0.3801(9) -0.0505(9) 0.4403(3) 0.047(4) Uani 1 1 d D . .
C14B C 0.4175(10) -0.0090(10) 0.4569(3) 0.045(4) Uani 1 1 d . . .
H14B H 0.3953 -0.0081 0.4718 0.054 Uiso 1 1 calc R . .
C15B C 0.4855(11) 0.0320(9) 0.4537(3) 0.048(5) Uani 1 1 d D . .
C16B C 0.5168(9) 0.0323(9) 0.4309(3) 0.037(4) Uani 1 1 d . . .
C17B C 0.8102(8) 0.2155(9) 0.4534(2) 0.050(5) Uani 1 1 d D . .
C18B C 0.7500(9) 0.1756(11) 0.4668(3) 0.057(5) Uani 1 1 d D . .
H18D H 0.733 0.2087 0.4793 0.085 Uiso 1 1 calc R . .
H18E H 0.7708 0.1279 0.473 0.085 Uiso 1 1 calc R . .
H18F H 0.7064 0.164 0.4568 0.085 Uiso 1 1 calc R . .
C19B C 0.7743(10) 0.2922(9) 0.4450(3) 0.052(5) Uani 1 1 d D . .
H19D H 0.7576 0.3222 0.4583 0.078 Uiso 1 1 calc R . .
H19E H 0.7302 0.2813 0.4352 0.078 Uiso 1 1 calc R . .
H19F H 0.8126 0.3213 0.4364 0.078 Uiso 1 1 calc R . .
C20B C 0.8726(10) 0.2367(12) 0.4708(3) 0.065(6) Uani 1 1 d D . .
H20D H 0.8504 0.2688 0.4829 0.097 Uiso 1 1 calc R . .
H20E H 0.9137 0.265 0.4631 0.097 Uiso 1 1 calc R . .
H20F H 0.8937 0.1899 0.4777 0.097 Uiso 1 1 calc R . .
C21B C 1.0298(9) 0.0593(11) 0.4191(4) 0.074(6) Uani 1 1 d D . .
C22B C 1.0576(13) 0.0161(15) 0.3989(4) 0.117(11) Uani 1 1 d D . .
H22D H 1.1086 -0.0049 0.4021 0.175 Uiso 1 1 calc R . .
H22E H 1.0605 0.0505 0.3856 0.175 Uiso 1 1 calc R . .
H22F H 1.0221 -0.026 0.3955 0.175 Uiso 1 1 calc R . .
C23B C 1.0926(13) 0.1212(13) 0.4241(4) 0.104(9) Uani 1 1 d D . .
H23D H 1.1424 0.0961 0.426 0.156 Uiso 1 1 calc R . .
H23E H 1.0796 0.1488 0.4382 0.156 Uiso 1 1 calc R . .
H23F H 1.0951 0.1574 0.4113 0.156 Uiso 1 1 calc R . .
C24B C 1.0297(13) 0.0036(16) 0.4397(4) 0.129(12) Uani 1 1 d D . .
H24D H 1.0809 -0.0187 0.4415 0.194 Uiso 1 1 calc R . .
H24E H 0.9924 -0.0374 0.437 0.194 Uiso 1 1 calc R . .
H24F H 1.0158 0.0316 0.4537 0.194 Uiso 1 1 calc R . .
C25B C 0.3073(9) -0.0915(10) 0.4462(3) 0.056(5) Uani 1 1 d D . .
C26B C 0.2515(14) -0.0395(13) 0.4576(4) 0.101(9) Uani 1 1 d D . .
H26D H 0.2045 -0.0679 0.4612 0.152 Uiso 1 1 calc R . .
H26E H 0.2393 0.0033 0.4474 0.152 Uiso 1 1 calc R . .
H26F H 0.2739 -0.0196 0.4718 0.152 Uiso 1 1 calc R . .
C27B C 0.2644(12) -0.1255(15) 0.4249(3) 0.102(9) Uani 1 1 d D . .
H27D H 0.2178 -0.1519 0.4299 0.153 Uiso 1 1 calc R . .
H27E H 0.298 -0.1619 0.417 0.153 Uiso 1 1 calc R . .
H27F H 0.2506 -0.0838 0.4144 0.153 Uiso 1 1 calc R . .
C28B C 0.3218(10) -0.1552(10) 0.4637(3) 0.061(5) Uani 1 1 d D . .
H28D H 0.2735 -0.1816 0.467 0.092 Uiso 1 1 calc R . .
H28E H 0.3423 -0.133 0.4778 0.092 Uiso 1 1 calc R . .
H28F H 0.3587 -0.1919 0.4574 0.092 Uiso 1 1 calc R . .
C29B C 0.5229(9) 0.0712(8) 0.4738(2) 0.048(5) Uani 1 1 d D . .
C30B C 0.4813(11) 0.0650(11) 0.4962(3) 0.062(5) Uani 1 1 d D . .
H30D H 0.51 0.0924 0.508 0.093 Uiso 1 1 calc R . .
H30E H 0.4764 0.0109 0.5005 0.093 Uiso 1 1 calc R . .
H30F H 0.4301 0.0877 0.4947 0.093 Uiso 1 1 calc R . .
C31B C 0.5314(10) 0.1590(8) 0.4686(3) 0.048(4) Uani 1 1 d D . .
H31D H 0.5558 0.1844 0.4817 0.073 Uiso 1 1 calc R . .
H31E H 0.4807 0.1814 0.466 0.073 Uiso 1 1 calc R . .
H31F H 0.5631 0.166 0.4549 0.073 Uiso 1 1 calc R . .
C32B C 0.6023(9) 0.0355(10) 0.4773(3) 0.052(5) Uani 1 1 d D . .
H32D H 0.6279 0.0603 0.4903 0.078 Uiso 1 1 calc R . .
H32E H 0.6331 0.0427 0.4634 0.078 Uiso 1 1 calc R . .
H32F H 0.5968 -0.0194 0.4804 0.078 Uiso 1 1 calc R . .
C1C C 0.6505(9) 0.5177(10) 0.3302(2) 0.038(4) Uani 1 1 d D . .
C2C C 0.6147(8) 0.5719(9) 0.3150(2) 0.037(4) Uani 1 1 d D . .
C3C C 0.6263(9) 0.6442(11) 0.3174(3) 0.055(5) Uani 1 1 d D . .
H3C H 0.5999 0.6783 0.3075 0.066 Uiso 1 1 calc R . .
C4C C 0.6763(12) 0.6762(10) 0.3341(3) 0.080(7) Uani 1 1 d D . .
C5C C 0.7110(9) 0.6219(10) 0.3490(3) 0.045(4) Uani 1 1 d D . .
H5C H 0.7449 0.6399 0.3605 0.055 Uiso 1 1 calc R . .
C6C C 0.6975(8) 0.5445(8) 0.3474(2) 0.030(3) Uani 1 1 d D . .
C7C C 0.7437(9) 0.4981(9) 0.3631(3) 0.033(4) Uani 1 1 d . . .
H7C H 0.7829 0.5241 0.3713 0.04 Uiso 1 1 calc R . .
C8C C 0.7925(12) 0.3957(12) 0.3840(3) 0.064(6) Uani 1 1 d . . .
H8C1 H 0.7789 0.4149 0.3995 0.077 Uiso 1 1 calc R . .
H8C2 H 0.8448 0.4139 0.3804 0.077 Uiso 1 1 calc R . .
C9C C 0.7920(9) 0.3089(10) 0.3843(3) 0.041(4) Uani 1 1 d . . .
H9C1 H 0.8447 0.29 0.387 0.049 Uiso 1 1 calc R . .
H9C2 H 0.7594 0.2908 0.3971 0.049 Uiso 1 1 calc R . .
C10C C 0.8025(10) 0.2253(9) 0.3514(3) 0.045(4) Uani 1 1 d . . .
H10C H 0.847 0.2057 0.3587 0.054 Uiso 1 1 calc R . .
C11C C 0.7854(9) 0.1958(11) 0.3290(3) 0.046(4) Uani 1 1 d . . .
C12C C 0.8234(11) 0.1252(10) 0.3223(3) 0.050(4) Uani 1 1 d . . .
H12C H 0.8547 0.1004 0.3334 0.06 Uiso 1 1 calc R . .
C13C C 0.8178(10) 0.0952(8) 0.3031(3) 0.042(4) Uani 1 1 d D . .
C14C C 0.7734(11) 0.1336(11) 0.2874(3) 0.057(5) Uani 1 1 d . . .
H14C H 0.7693 0.1113 0.2727 0.068 Uiso 1 1 calc R . .
C15C C 0.7330(10) 0.2033(10) 0.2910(3) 0.050(5) Uani 1 1 d D . .
C16C C 0.7396(10) 0.2344(10) 0.3139(3) 0.045(4) Uani 1 1 d . . .
C17C C 0.5629(8) 0.5420(7) 0.2958(2) 0.047(5) Uani 1 1 d D . .
C18C C 0.4889(10) 0.4988(10) 0.3041(3) 0.066(6) Uani 1 1 d D . .
H18G H 0.4595 0.4814 0.2908 0.099 Uiso 1 1 calc R . .
H18H H 0.4574 0.5336 0.3133 0.099 Uiso 1 1 calc R . .
H18I H 0.5037 0.4544 0.3134 0.099 Uiso 1 1 calc R . .
C19C C 0.6121(12) 0.4912(10) 0.2802(3) 0.066(6) Uani 1 1 d D . .
H19G H 0.5807 0.4719 0.2675 0.099 Uiso 1 1 calc R . .
H19H H 0.6323 0.4479 0.289 0.099 Uiso 1 1 calc R . .
H19I H 0.6548 0.5213 0.274 0.099 Uiso 1 1 calc R . .
C20C C 0.5326(12) 0.6137(9) 0.2818(3) 0.060(5) Uani 1 1 d D . .
H20G H 0.5004 0.596 0.2691 0.09 Uiso 1 1 calc R . .
H20H H 0.5763 0.6425 0.2757 0.09 Uiso 1 1 calc R . .
H20I H 0.5025 0.6469 0.2919 0.09 Uiso 1 1 calc R . .
C21C C 0.6881(11) 0.7603(12) 0.3397(3) 0.117(10) Uiso 1 1 d D . .
C22C C 0.651(2) 0.777(2) 0.3637(4) 0.36(4) Uiso 1 1 d D . .
H22G H 0.6745 0.7439 0.3753 0.543 Uiso 1 1 calc R . .
H22H H 0.5959 0.7674 0.363 0.543 Uiso 1 1 calc R . .
H22I H 0.6601 0.8309 0.3678 0.543 Uiso 1 1 calc R . .
C23C C 0.7717(14) 0.7804(19) 0.3424(5) 0.182(17) Uiso 1 1 d D . .
H23G H 0.7958 0.7448 0.3532 0.274 Uiso 1 1 calc R . .
H23H H 0.7763 0.8329 0.3482 0.274 Uiso 1 1 calc R . .
H23I H 0.7973 0.7767 0.3275 0.274 Uiso 1 1 calc R . .
C24C C 0.6488(13) 0.8121(11) 0.3226(4) 0.092(8) Uiso 1 1 d D . .
H24G H 0.5947 0.7975 0.3213 0.138 Uiso 1 1 calc R . .
H24H H 0.6738 0.807 0.3077 0.138 Uiso 1 1 calc R . .
H24I H 0.6524 0.8654 0.3278 0.138 Uiso 1 1 calc R . .
C25C C 0.8519(11) 0.0192(11) 0.2958(3) 0.090(8) Uani 1 1 d D . .
C26C C 0.8868(13) -0.0209(13) 0.3170(3) 0.088(7) Uani 1 1 d D . .
H26G H 0.8462 -0.032 0.3281 0.131 Uiso 1 1 calc R . .
H26H H 0.9251 0.0127 0.324 0.131 Uiso 1 1 calc R . .
H26I H 0.9113 -0.0689 0.3122 0.131 Uiso 1 1 calc R . .
C27C C 0.9093(14) 0.0401(13) 0.2772(4) 0.096(8) Uani 1 1 d D . .
H27G H 0.9328 -0.0067 0.2712 0.145 Uiso 1 1 calc R . .
H27H H 0.9492 0.0732 0.2837 0.145 Uiso 1 1 calc R . .
H27I H 0.8829 0.0672 0.2648 0.145 Uiso 1 1 calc R . .
C28C C 0.7853(14) -0.0351(14) 0.2868(4) 0.127(13) Uani 1 1 d D . .
H28G H 0.7487 -0.0445 0.2991 0.191 Uiso 1 1 calc R . .
H28H H 0.8073 -0.0839 0.2817 0.191 Uiso 1 1 calc R . .
H28I H 0.759 -0.0103 0.2739 0.191 Uiso 1 1 calc R . .
C29C C 0.6851(10) 0.2450(9) 0.2728(3) 0.062(6) Uani 1 1 d D . .
C30C C 0.6862(15) 0.2007(13) 0.2492(3) 0.099(9) Uani 1 1 d D . .
H30G H 0.7394 0.1917 0.2445 0.148 Uiso 1 1 calc R . .
H30H H 0.66 0.2313 0.2375 0.148 Uiso 1 1 calc R . .
H30I H 0.6599 0.1514 0.251 0.148 Uiso 1 1 calc R . .
C31C C 0.6008(11) 0.2591(11) 0.2794(3) 0.067(6) Uani 1 1 d D . .
H31G H 0.5764 0.2102 0.2833 0.1 Uiso 1 1 calc R . .
H31H H 0.5736 0.2825 0.2665 0.1 Uiso 1 1 calc R . .
H31I H 0.5986 0.2935 0.2927 0.1 Uiso 1 1 calc R . .
C32C C 0.7272(12) 0.3238(11) 0.2667(3) 0.072(6) Uani 1 1 d D . .
H32G H 0.7807 0.3135 0.2626 0.108 Uiso 1 1 calc R . .
H32H H 0.7256 0.3579 0.28 0.108 Uiso 1 1 calc R . .
H32I H 0.7011 0.3484 0.2538 0.108 Uiso 1 1 calc R . .
C1D C 0.5746(10) 0.4772(8) 0.4347(3) 0.040(4) Uani 1 1 d . . .
C2D C 0.6083(11) 0.4708(9) 0.4573(3) 0.047(4) Uani 1 1 d D . .
C3D C 0.6772(10) 0.5044(11) 0.4607(3) 0.051(5) Uani 1 1 d . . .
H3D H 0.6989 0.5007 0.4756 0.062 Uiso 1 1 calc R . .
C4D C 0.7189(11) 0.5441(13) 0.4441(3) 0.066(6) Uani 1 1 d D . .
C5D C 0.6827(10) 0.5524(10) 0.4229(3) 0.047(4) Uani 1 1 d . . .
H5D H 0.7066 0.582 0.4113 0.057 Uiso 1 1 calc R . .
C6D C 0.6122(9) 0.5182(10) 0.4186(3) 0.044(4) Uani 1 1 d . . .
C7D C 0.5792(8) 0.5349(8) 0.3956(3) 0.031(3) Uani 1 1 d . . .
H7D H 0.5997 0.5773 0.3874 0.038 Uiso 1 1 calc R . .
C8D C 0.4903(11) 0.5245(9) 0.3654(3) 0.050(5) Uani 1 1 d . . .
H8D1 H 0.4951 0.4865 0.3529 0.06 Uiso 1 1 calc R . .
H8D2 H 0.5171 0.5719 0.3606 0.06 Uiso 1 1 calc R . .
C9D C 0.4076(10) 0.5414(11) 0.3697(3) 0.049(5) Uani 1 1 d . . .
H9D1 H 0.379 0.5424 0.355 0.059 Uiso 1 1 calc R . .
H9D2 H 0.4021 0.592 0.3772 0.059 Uiso 1 1 calc R . .
C10D C 0.3041(10) 0.4755(9) 0.3863(3) 0.039(4) Uani 1 1 d . . .
H10D H 0.2773 0.5087 0.3762 0.047 Uiso 1 1 calc R . .
C11D C 0.2526(10) 0.4251(9) 0.4016(3) 0.041(4) Uani 1 1 d . . .
C12D C 0.1720(9) 0.4315(10) 0.3965(3) 0.045(4) Uani 1 1 d . . .
H12D H 0.1549 0.4636 0.3844 0.054 Uiso 1 1 calc R . .
C13D C 0.1219(8) 0.3924(10) 0.4089(2) 0.041(4) Uani 1 1 d D . .
C14D C 0.1523(10) 0.3510(9) 0.4279(3) 0.044(4) Uani 1 1 d . . .
H14D H 0.1167 0.3256 0.4376 0.053 Uiso 1 1 calc R . .
C15D C 0.2295(10) 0.3445(10) 0.4336(3) 0.049(5) Uani 1 1 d D . .
C16D C 0.2826(9) 0.3825(9) 0.4189(3) 0.036(4) Uani 1 1 d . . .
C17D C 0.5626(10) 0.4316(9) 0.4765(2) 0.052(5) Uani 1 1 d D . .
C18D C 0.5472(13) 0.3474(9) 0.4697(3) 0.074(6) Uani 1 1 d D . .
H18J H 0.5179 0.3221 0.4819 0.111 Uiso 1 1 calc R . .
H18K H 0.596 0.3207 0.4676 0.111 Uiso 1 1 calc R . .
H18L H 0.5178 0.346 0.4554 0.111 Uiso 1 1 calc R . .
C19D C 0.4876(11) 0.4712(11) 0.4833(3) 0.073(7) Uani 1 1 d D . .
H19J H 0.4626 0.442 0.4955 0.109 Uiso 1 1 calc R . .
H19K H 0.4536 0.4737 0.4699 0.109 Uiso 1 1 calc R . .
H19L H 0.4986 0.5232 0.4887 0.109 Uiso 1 1 calc R . .
C20D C 0.6128(11) 0.4305(13) 0.4982(3) 0.080(6) Uani 1 1 d D . .
H20J H 0.5848 0.4055 0.5107 0.119 Uiso 1 1 calc R . .
H20K H 0.6255 0.4831 0.5026 0.119 Uiso 1 1 calc R . .
H20L H 0.6601 0.402 0.4951 0.119 Uiso 1 1 calc R . .
C21D C 0.7969(11) 0.5814(12) 0.4498(3) 0.086(8) Uani 1 1 d D . .
C22D C 0.8361(12) 0.6154(17) 0.4280(3) 0.115(11) Uani 1 1 d D . .
H22J H 0.8048 0.6574 0.422 0.172 Uiso 1 1 calc R . .
H22K H 0.841 0.5753 0.4164 0.172 Uiso 1 1 calc R . .
H22L H 0.8871 0.6347 0.432 0.172 Uiso 1 1 calc R . .
C23D C 0.8481(15) 0.5161(15) 0.4576(5) 0.148(14) Uani 1 1 d D . .
H23J H 0.8537 0.4789 0.4451 0.223 Uiso 1 1 calc R . .
H23K H 0.8251 0.4909 0.4709 0.223 Uiso 1 1 calc R . .
H23L H 0.8987 0.5363 0.4617 0.223 Uiso 1 1 calc R . .
C24D C 0.7844(13) 0.6438(14) 0.4680(4) 0.111(10) Uani 1 1 d D . .
H24J H 0.7519 0.6844 0.4616 0.166 Uiso 1 1 calc R . .
H24K H 0.834 0.6655 0.4725 0.166 Uiso 1 1 calc R . .
H24L H 0.7593 0.6214 0.4814 0.166 Uiso 1 1 calc R . .
C25D C 0.0356(8) 0.3953(11) 0.4028(3) 0.067(6) Uani 1 1 d D . .
C26D C 0.0283(13) 0.3436(17) 0.3810(4) 0.129(13) Uani 1 1 d D . .
H26J H 0.0438 0.2912 0.3848 0.193 Uiso 1 1 calc R . .
H26K H 0.0615 0.3637 0.3689 0.193 Uiso 1 1 calc R . .
H26L H -0.025 0.3437 0.3757 0.193 Uiso 1 1 calc R . .
C27D C 0.0119(13) 0.4742(12) 0.3957(5) 0.123(12) Uani 1 1 d D . .
H27J H 0.0435 0.4911 0.3828 0.184 Uiso 1 1 calc R . .
H27K H 0.0188 0.5096 0.4086 0.184 Uiso 1 1 calc R . .
H27L H -0.0421 0.4737 0.3911 0.184 Uiso 1 1 calc R . .
C28D C -0.0131(11) 0.3700(18) 0.4227(3) 0.119(12) Uani 1 1 d D . .
H28J H 0.0017 0.3181 0.4273 0.179 Uiso 1 1 calc R . .
H28K H -0.0672 0.3704 0.4182 0.179 Uiso 1 1 calc R . .
H28L H -0.0055 0.4052 0.4356 0.179 Uiso 1 1 calc R . .
C29D C 0.2552(9) 0.3063(9) 0.4561(2) 0.050(5) Uani 1 1 d D . .
C30D C 0.1883(11) 0.2743(12) 0.4705(3) 0.067(6) Uani 1 1 d D . .
H30J H 0.1584 0.2383 0.4612 0.101 Uiso 1 1 calc R . .
H30K H 0.1553 0.3166 0.4755 0.101 Uiso 1 1 calc R . .
H30L H 0.2086 0.2476 0.484 0.101 Uiso 1 1 calc R . .
C31D C 0.2985(9) 0.3599(9) 0.4712(3) 0.049(5) Uani 1 1 d D . .
H31J H 0.2657 0.4035 0.4753 0.074 Uiso 1 1 calc R . .
H31K H 0.3441 0.3784 0.4631 0.074 Uiso 1 1 calc R . .
H31L H 0.3141 0.3331 0.4852 0.074 Uiso 1 1 calc R . .
C32D C 0.3052(12) 0.2366(10) 0.4501(3) 0.065(6) Uani 1 1 d D . .
H32J H 0.2762 0.2017 0.4403 0.098 Uiso 1 1 calc R . .
H32K H 0.3199 0.2099 0.4642 0.098 Uiso 1 1 calc R . .
H32L H 0.3514 0.2538 0.4421 0.098 Uiso 1 1 calc R . .
Si1 Si 0.8130(6) 0.1203(5) 0.04644(17) 0.070(3) Uani 0.598(9) 1 d PD . .
C1E C 0.8862(15) 0.0415(12) 0.0445(5) 0.063(9) Uiso 0.598(9) 1 d PD . .
H1E1 H 0.8879 0.0217 0.0288 0.094 Uiso 0.598(9) 1 calc PR . .
H1E2 H 0.8721 0 0.055 0.094 Uiso 0.598(9) 1 calc PR . .
H1E3 H 0.9367 0.0616 0.0487 0.094 Uiso 0.598(9) 1 calc PR . .
C2E C 0.7105(15) 0.093(3) 0.0365(8) 0.18(3) Uiso 0.598(9) 1 d PD . .
H2E1 H 0.6764 0.1369 0.0382 0.275 Uiso 0.598(9) 1 calc PR . .
H2E2 H 0.6914 0.0502 0.0459 0.275 Uiso 0.598(9) 1 calc PR . .
H2E3 H 0.7118 0.0769 0.0204 0.275 Uiso 0.598(9) 1 calc PR . .
C3E C 0.811(2) 0.160(2) 0.0764(3) 0.103(14) Uiso 0.598(9) 1 d PD . .
H3E1 H 0.7731 0.2019 0.0773 0.154 Uiso 0.598(9) 1 calc PR . .
H3E2 H 0.8616 0.1804 0.0804 0.154 Uiso 0.598(9) 1 calc PR . .
H3E3 H 0.7967 0.1198 0.0872 0.154 Uiso 0.598(9) 1 calc PR . .
Si2 Si 0.9219(5) 0.2355(4) 0.02137(16) 0.053(3) Uani 0.598(9) 1 d PD . .
C4E C 0.9863(13) 0.1716(14) 0.0045(5) 0.061(9) Uani 0.598(9) 1 d PD . .
H4E1 H 0.9949 0.1239 0.013 0.091 Uiso 0.598(9) 1 calc PR . .
H4E2 H 1.0355 0.1974 0.002 0.091 Uiso 0.598(9) 1 calc PR . .
H4E3 H 0.9624 0.16 -0.0103 0.091 Uiso 0.598(9) 1 calc PR . .
C5E C 0.9704(16) 0.258(2) 0.0508(4) 0.090(14) Uani 0.598(9) 1 d PD . .
H5E1 H 0.9369 0.2915 0.0598 0.135 Uiso 0.598(9) 1 calc PR . .
H5E2 H 1.0196 0.2838 0.0482 0.135 Uiso 0.598(9) 1 calc PR . .
H5E3 H 0.9791 0.2102 0.0592 0.135 Uiso 0.598(9) 1 calc PR . .
C6E C 0.9026(17) 0.3276(12) 0.0060(6) 0.093(14) Uani 0.598(9) 1 d PD . .
H6E1 H 0.8683 0.3595 0.0153 0.14 Uiso 0.598(9) 1 calc PR . .
H6E2 H 0.8783 0.3167 -0.0088 0.14 Uiso 0.598(9) 1 calc PR . .
H6E3 H 0.951 0.3548 0.0035 0.14 Uiso 0.598(9) 1 calc PR . .
N1E N 0.8394(10) 0.1918(8) 0.0280(4) 0.081(10) Uani 0.598(9) 1 d PD . .
O1F O 0.5170(12) 0.1838(12) 0.0950(4) 0.122(7) Uiso 1 1 d . . .
C1F C 0.477(2) 0.250(2) 0.0884(6) 0.155(14) Uiso 1 1 d D . .
H1F1 H 0.5102 0.2954 0.0914 0.186 Uiso 1 1 calc R . .
H1F2 H 0.431 0.2556 0.0981 0.186 Uiso 1 1 calc R . .
C2F C 0.452(2) 0.253(2) 0.0636(6) 0.164(15) Uiso 1 1 d D . .
H2F1 H 0.468 0.301 0.056 0.197 Uiso 1 1 calc R . .
H2F2 H 0.3962 0.246 0.062 0.197 Uiso 1 1 calc R . .
C3F C 0.4968(14) 0.1824(14) 0.0536(4) 0.086(7) Uiso 1 1 d D . .
H3F1 H 0.4615 0.141 0.0488 0.103 Uiso 1 1 calc R . .
H3F2 H 0.5296 0.1973 0.0405 0.103 Uiso 1 1 calc R . .
C4F C 0.5448(15) 0.1588(15) 0.0745(4) 0.122(10) Uiso 1 1 d D . .
H4F1 H 0.5481 0.1022 0.0749 0.146 Uiso 1 1 calc R . .
H4F2 H 0.5974 0.179 0.0725 0.146 Uiso 1 1 calc R . .
C1G C 0.7972(15) 0.5115(15) 0.2033(4) 0.12(5) Uiso 0.2 1 d PRD . .
H1G1 H 0.7534 0.5003 0.2133 0.178 Uiso 0.2 1 calc PR . .
H1G2 H 0.8382 0.5352 0.2123 0.178 Uiso 0.2 1 calc PR . .
H1G3 H 0.816 0.4638 0.1964 0.178 Uiso 0.2 1 calc PR . .
C2G C 0.7727(15) 0.5656(15) 0.1847(4) 0.19(9) Uiso 0.2 1 d PRD . .
H2G1 H 0.7523 0.6127 0.1919 0.226 Uiso 0.2 1 calc PR . .
H2G2 H 0.7302 0.5415 0.176 0.226 Uiso 0.2 1 calc PR . .
O3G O 0.8343(15) 0.5879(15) 0.1680(4) 0.068(19) Uiso 0.2 1 d PRD . .
C4G C 0.8817(15) 0.6561(15) 0.1748(4) 0.08(3) Uiso 0.2 1 d PRD . .
H4G1 H 0.9175 0.6403 0.187 0.101 Uiso 0.2 1 calc PR . .
H4G2 H 0.8471 0.6955 0.1813 0.101 Uiso 0.2 1 calc PR . .
C5G C 0.9272(15) 0.6922(15) 0.1558(4) 0.10(4) Uiso 0.2 1 d PRD . .
H5G1 H 0.9561 0.736 0.1618 0.15 Uiso 0.2 1 calc PR . .
H5G2 H 0.8924 0.7097 0.1437 0.15 Uiso 0.2 1 calc PR . .
H5G3 H 0.963 0.6544 0.1494 0.15 Uiso 0.2 1 calc PR . .

loop_
_atom_site_aniso_label
_atom_site_aniso_U_11
_atom_site_aniso_U_22
_atom_site_aniso_U_33
_atom_site_aniso_U_23
_atom_site_aniso_U_13
_atom_site_aniso_U_12
Bi1 0.0431(3) 0.0329(3) 0.0263(3) -0.0025(3) 0.0002(3) 0.0003(3)
Bi2 0.0414(3) 0.0349(3) 0.0263(3) 0.0003(2) -0.0036(3) 0.0003(3)
Bi3 0.0417(3) 0.0344(3) 0.0273(3) 0.0018(3) -0.0023(3) -0.0004(3)
Bi4 0.0389(3) 0.0345(3) 0.0272(3) -0.0002(3) 0.0007(3) 0.0000(3)
Cl1 0.047(2) 0.044(2) 0.037(2) 0.0048(19) -0.0017(19) -0.0025(18)
Cl2 0.047(2) 0.038(2) 0.0311(19) -0.0009(17) -0.0021(18) 0.0002(18)
Cl3 0.036(2) 0.041(2) 0.036(2) -0.0006(17) -0.0008(17) 0.0053(17)
Cl4 0.055(2) 0.040(2) 0.033(2) 0.0030(18) -0.004(2) -0.0093(18)
O1A 0.052(7) 0.031(6) 0.033(6) -0.002(5) -0.008(5) -0.001(5)
O2A 0.091(10) 0.026(6) 0.035(6) -0.013(5) 0.001(6) 0.004(6)
O1B 0.033(6) 0.051(7) 0.033(6) -0.005(5) -0.014(5) -0.007(5)
O2B 0.052(8) 0.047(7) 0.027(6) 0.018(5) -0.003(5) -0.002(6)
O1C 0.062(8) 0.039(7) 0.031(6) 0.010(5) -0.007(6) 0.003(6)
O2C 0.073(9) 0.042(7) 0.025(6) 0.002(5) 0.006(5) 0.007(6)
O1D 0.052(7) 0.052(7) 0.026(6) -0.004(5) 0.008(5) 0.003(6)
O2D 0.027(6) 0.063(8) 0.049(6) 0.012(6) 0.009(5) -0.009(6)
N1A 0.043(8) 0.030(7) 0.037(8) -0.001(6) 0.010(6) -0.001(6)
N2A 0.050(9) 0.041(9) 0.035(8) -0.005(6) 0.006(7) -0.016(7)
N1B 0.053(10) 0.054(9) 0.037(8) -0.016(7) -0.016(7) 0.017(7)
N2B 0.072(11) 0.032(8) 0.032(8) -0.002(6) 0.009(7) -0.011(7)
N1C 0.062(10) 0.045(9) 0.020(7) -0.001(6) 0.000(7) -0.001(7)
N2C 0.046(8) 0.038(8) 0.032(7) -0.010(6) 0.023(7) -0.007(7)
N1D 0.039(8) 0.046(8) 0.030(7) 0.001(6) 0.007(6) 0.003(7)
N2D 0.043(8) 0.035(7) 0.025(7) 0.001(5) -0.006(6) 0.002(6)
C1A 0.047(10) 0.031(9) 0.034(9) 0.004(7) 0.002(8) 0.003(8)
C2A 0.062(11) 0.056(12) 0.034(9) 0.004(8) -0.005(8) -0.003(10)
C3A 0.079(13) 0.033(9) 0.036(9) 0.010(8) -0.011(9) 0.008(9)
C4A 0.059(12) 0.047(10) 0.046(11) 0.007(9) 0.016(9) 0.020(9)
C5A 0.079(15) 0.067(13) 0.041(11) -0.013(10) 0.006(10) 0.022(12)
C6A 0.065(12) 0.051(11) 0.034(9) -0.003(8) 0.013(9) 0.007(10)
C7A 0.074(13) 0.054(12) 0.026(9) -0.008(8) -0.007(9) -0.006(10)
C8A 0.040(9) 0.045(10) 0.028(9) -0.011(7) -0.004(7) 0.004(7)
C10A 0.045(10) 0.033(9) 0.017(7) 0.003(7) 0.002(7) -0.020(7)
C11A 0.068(12) 0.039(9) 0.029(9) 0.002(8) -0.001(9) 0.005(8)
C12A 0.054(10) 0.036(10) 0.058(11) -0.001(9) 0.000(10) -0.010(8)
C13A 0.063(12) 0.026(9) 0.067(12) -0.008(9) 0.001(10) -0.002(8)
C14A 0.073(13) 0.030(9) 0.039(9) 0.003(8) -0.011(9) -0.020(8)
C15A 0.061(11) 0.039(10) 0.020(8) -0.008(7) -0.003(7) 0.011(8)
C16A 0.050(11) 0.043(10) 0.023(8) -0.003(7) -0.018(8) 0.014(8)
C17A 0.040(9) 0.044(10) 0.032(8) 0.008(7) -0.007(7) 0.021(8)
C18A 0.062(13) 0.072(13) 0.033(10) -0.011(9) 0.006(9) 0.005(10)
C19A 0.14(2) 0.081(16) 0.047(12) 0.020(11) 0.011(13) 0.043(16)
C20A 0.061(13) 0.085(16) 0.059(12) -0.033(12) -0.004(10) 0.005(12)
C21A 0.075(14) 0.055(12) 0.062(13) 0.016(10) 0.001(11) 0.011(11)
C22A 0.11(2) 0.13(2) 0.082(17) 0.052(16) -0.018(17) 0.038(19)
C23A 0.12(2) 0.081(17) 0.068(15) 0.003(13) 0.003(15) 0.040(16)
C24A 0.12(2) 0.042(12) 0.111(19) 0.035(12) 0.034(16) 0.040(13)
C25A 0.11(2) 0.051(14) 0.11(2) 0.025(13) 0.014(17) 0.013(13)
C29A 0.082(14) 0.031(9) 0.041(10) 0.002(8) -0.021(10) -0.018(9)
C30A 0.14(2) 0.042(11) 0.026(9) 0.000(8) 0.006(11) 0.041(12)
C31A 0.13(2) 0.052(12) 0.032(10) 0.002(9) 0.005(12) 0.014(13)
C32A 0.079(15) 0.062(12) 0.040(10) -0.008(9) 0.016(10) 0.015(11)
C1B 0.050(11) 0.041(10) 0.036(9) 0.020(8) -0.004(8) -0.011(8)
C2B 0.044(11) 0.056(11) 0.053(11) 0.006(9) -0.016(9) -0.031(9)
C3B 0.047(10) 0.062(12) 0.044(10) -0.006(9) -0.013(8) -0.018(9)
C4B 0.059(13) 0.086(16) 0.058(12) -0.022(11) -0.005(11) 0.021(11)
C5B 0.031(9) 0.074(12) 0.043(10) -0.010(9) 0.009(9) -0.023(8)
C6B 0.032(9) 0.099(15) 0.020(8) 0.018(9) 0.001(8) -0.010(9)
C7B 0.074(14) 0.046(11) 0.038(10) 0.008(8) -0.001(10) 0.002(10)
C8B 0.069(13) 0.078(14) 0.050(12) -0.035(10) -0.001(10) -0.040(11)
C9B 0.074(14) 0.022(8) 0.050(11) -0.008(7) -0.009(9) 0.020(8)
C10B 0.051(11) 0.052(11) 0.026(9) 0.004(8) -0.006(8) -0.011(9)
C11B 0.056(11) 0.031(8) 0.023(8) -0.003(7) -0.007(8) 0.005(8)
C12B 0.047(11) 0.056(11) 0.023(8) 0.007(7) -0.006(8) -0.011(8)
C13B 0.056(11) 0.042(10) 0.044(10) 0.013(8) -0.006(9) -0.007(8)
C14B 0.048(11) 0.058(11) 0.027(9) 0.005(8) 0.005(8) 0.009(9)
C15B 0.064(13) 0.048(10) 0.034(9) 0.000(8) -0.005(9) 0.011(9)
C16B 0.039(10) 0.044(9) 0.028(8) 0.016(7) 0.003(7) 0.006(8)
C17B 0.039(10) 0.074(13) 0.038(10) 0.011(9) -0.007(8) 0.004(9)
C18B 0.055(12) 0.070(13) 0.045(11) 0.005(10) 0.002(9) 0.009(10)
C19B 0.058(12) 0.054(12) 0.044(10) -0.025(9) -0.008(9) -0.002(9)
C20B 0.059(14) 0.081(15) 0.054(12) 0.016(11) -0.017(10) -0.012(11)
C21B 0.036(11) 0.092(17) 0.094(17) -0.013(14) 0.001(12) 0.000(11)
C22B 0.058(15) 0.14(3) 0.15(3) -0.06(2) -0.002(18) -0.023(15)
C23B 0.078(17) 0.087(18) 0.15(2) -0.006(18) 0.025(17) -0.017(15)
C24B 0.040(14) 0.18(3) 0.17(3) 0.01(3) -0.003(17) 0.032(17)
C25B 0.040(10) 0.080(15) 0.048(11) -0.003(10) -0.004(9) 0.011(10)
C26B 0.10(2) 0.087(19) 0.12(2) 0.016(16) -0.038(18) 0.021(15)
C27B 0.045(13) 0.13(2) 0.13(2) 0.05(2) 0.003(14) -0.017(14)
C28B 0.046(10) 0.059(12) 0.079(13) 0.025(11) -0.004(10) -0.028(9)
C29B 0.061(12) 0.048(10) 0.035(9) 0.005(8) 0.004(9) 0.022(9)
C30B 0.073(14) 0.073(13) 0.039(10) -0.018(10) 0.007(10) -0.018(11)
C31B 0.059(11) 0.048(10) 0.039(9) 0.005(8) -0.002(9) -0.014(9)
C32B 0.061(12) 0.056(11) 0.039(10) 0.017(8) -0.010(10) -0.008(10)
C1C 0.054(10) 0.046(10) 0.015(8) 0.001(7) 0.008(8) 0.010(8)
C2C 0.053(10) 0.035(9) 0.023(8) 0.013(7) 0.011(8) 0.004(8)
C3C 0.063(13) 0.059(13) 0.042(10) 0.011(9) -0.004(9) 0.012(10)
C4C 0.15(2) 0.029(11) 0.063(13) 0.000(10) -0.021(14) 0.008(12)
C5C 0.047(10) 0.049(10) 0.040(9) -0.004(9) -0.005(8) 0.001(8)
C6C 0.041(9) 0.024(8) 0.025(8) -0.005(7) -0.001(7) 0.004(6)
C7C 0.028(8) 0.031(9) 0.041(9) 0.006(7) 0.006(7) -0.014(7)
C8C 0.060(13) 0.064(13) 0.069(13) 0.011(11) -0.018(11) 0.018(11)
C9C 0.030(8) 0.046(10) 0.047(10) 0.003(8) -0.016(8) 0.008(8)
C10C 0.054(11) 0.044(9) 0.039(10) 0.013(9) -0.007(9) -0.001(8)
C11C 0.030(9) 0.059(11) 0.050(11) -0.010(9) 0.015(8) 0.004(8)
C12C 0.061(11) 0.038(10) 0.052(11) 0.005(9) -0.003(9) 0.008(9)
C13C 0.046(10) 0.038(10) 0.043(10) -0.016(8) -0.003(8) -0.002(8)
C14C 0.072(13) 0.050(12) 0.049(11) -0.009(9) 0.000(10) -0.012(10)
C15C 0.052(11) 0.050(11) 0.048(11) -0.008(9) -0.001(9) -0.004(9)
C16C 0.050(11) 0.042(11) 0.043(10) -0.003(8) -0.003(9) -0.006(8)
C17C 0.080(13) 0.032(9) 0.029(9) -0.005(7) 0.015(9) 0.011(9)
C18C 0.082(16) 0.057(12) 0.059(12) -0.002(10) -0.017(11) 0.014(11)
C19C 0.101(17) 0.065(13) 0.031(9) 0.016(9) 0.004(11) 0.042(13)
C20C 0.081(14) 0.049(11) 0.050(11) -0.002(9) -0.002(11) 0.008(11)
C25C 0.077(17) 0.108(19) 0.085(17) 0.001(15) 0.010(15) 0.057(16)
C26C 0.096(18) 0.073(15) 0.093(17) -0.022(13) 0.029(16) 0.024(14)
C27C 0.13(2) 0.068(15) 0.092(18) -0.020(13) 0.008(17) -0.018(15)
C28C 0.18(3) 0.09(2) 0.11(2) -0.065(18) -0.05(2) 0.03(2)
C29C 0.085(16) 0.064(13) 0.036(10) -0.011(9) -0.016(10) 0.006(11)
C30C 0.14(2) 0.100(19) 0.060(14) -0.008(13) -0.044(15) 0.024(17)
C31C 0.066(14) 0.071(14) 0.063(13) 0.004(10) -0.004(12) -0.002(11)
C32C 0.078(15) 0.096(17) 0.043(11) 0.002(11) 0.016(10) -0.011(13)
C1D 0.056(11) 0.018(7) 0.046(10) -0.012(7) -0.023(8) -0.011(7)
C2D 0.067(12) 0.038(9) 0.037(9) 0.006(7) -0.017(9) -0.013(9)
C3D 0.045(10) 0.066(12) 0.043(10) 0.014(9) -0.021(9) -0.015(9)
C4D 0.069(14) 0.087(16) 0.043(11) -0.026(11) -0.018(10) -0.008(12)
C5D 0.040(10) 0.044(10) 0.058(12) -0.002(9) -0.001(9) -0.004(8)
C6D 0.030(9) 0.063(12) 0.039(9) -0.006(8) 0.020(8) 0.000(9)
C7D 0.039(9) 0.025(7) 0.030(8) -0.008(6) 0.000(7) 0.001(6)
C8D 0.081(14) 0.033(9) 0.035(10) -0.003(8) 0.020(9) 0.001(9)
C9D 0.041(10) 0.060(11) 0.046(10) 0.007(9) 0.010(9) 0.002(9)
C10D 0.042(11) 0.036(9) 0.039(10) 0.011(7) -0.003(8) -0.005(8)
C11D 0.057(11) 0.044(9) 0.023(8) -0.011(8) 0.002(8) 0.011(8)
C12D 0.028(9) 0.061(11) 0.046(10) -0.008(9) -0.007(8) 0.013(8)
C13D 0.027(8) 0.066(11) 0.032(8) -0.013(8) 0.002(7) 0.002(8)
C14D 0.049(10) 0.043(10) 0.041(9) -0.005(8) 0.020(8) -0.018(8)
C15D 0.045(10) 0.053(11) 0.049(11) -0.013(9) 0.011(9) 0.007(9)
C16D 0.042(10) 0.032(9) 0.035(9) 0.009(7) 0.023(8) 0.011(7)
C17D 0.089(15) 0.042(10) 0.025(9) -0.004(8) -0.012(9) 0.008(10)
C18D 0.13(2) 0.049(12) 0.048(11) -0.004(9) -0.003(12) 0.017(12)
C19D 0.101(19) 0.070(14) 0.048(12) -0.011(10) -0.002(12) -0.030(13)
C20D 0.062(14) 0.096(16) 0.081(15) -0.004(13) -0.009(12) -0.031(13)
C21D 0.074(16) 0.11(2) 0.073(16) -0.037(15) -0.011(13) -0.021(14)
C22D 0.056(14) 0.22(3) 0.072(15) -0.011(19) -0.014(12) -0.075(19)
C23D 0.067(18) 0.17(3) 0.20(4) 0.05(3) -0.05(2) -0.01(2)
C24D 0.077(17) 0.16(3) 0.099(18) 0.014(19) -0.021(15) -0.073(18)
C25D 0.033(9) 0.108(17) 0.060(12) 0.012(13) 0.004(10) -0.010(11)
C26D 0.057(15) 0.23(4) 0.10(2) -0.04(2) -0.026(15) -0.03(2)
C27D 0.054(15) 0.11(2) 0.21(3) 0.04(2) -0.044(19) 0.000(14)
C28D 0.033(12) 0.24(4) 0.085(17) 0.00(2) -0.006(12) 0.010(18)
C29D 0.064(12) 0.056(11) 0.031(9) 0.000(8) 0.009(9) -0.004(10)
C30D 0.074(14) 0.081(15) 0.047(11) -0.006(11) 0.015(11) -0.021(12)
C31D 0.050(11) 0.050(11) 0.047(10) -0.001(8) -0.005(8) -0.007(9)
C32D 0.113(18) 0.049(11) 0.034(10) 0.007(9) -0.007(11) 0.028(11)
Si1 0.081(7) 0.040(5) 0.090(7) 0.007(5) 0.046(6) 0.013(5)
Si2 0.044(5) 0.034(4) 0.082(7) 0.015(4) 0.026(4) 0.014(4)
C4E 0.037(16) 0.08(2) 0.06(2) 0.015(18) 0.018(14) -0.002(16)
C5E 0.05(2) 0.14(4) 0.08(3) -0.06(3) -0.01(2) -0.01(2)
C6E 0.08(3) 0.043(19) 0.15(4) 0.05(2) 0.06(3) 0.046(19)
N1E 0.09(2) 0.028(13) 0.13(3) 0.047(15) 0.040(19) 0.033(14)

loop_
_atom_type_symbol
_atom_type_description
_atom_type_scat_dispersion_real
_atom_type_scat_dispersion_imag
_atom_type_scat_source
C C 0.0033 0.0016 'International Tables Vol C Tables 4.2.6.8 and 6.1.1.4'
H H 0 0 'International Tables Vol C Tables 4.2.6.8 and 6.1.1.4'
Bi Bi -4.1077 10.2566 'International Tables Vol C Tables 4.2.6.8 and 6.1.1.4'
Cl Cl 0.1484 0.1585 'International Tables Vol C Tables 4.2.6.8 and 6.1.1.4'
N N 0.0061 0.0033 'International Tables Vol C Tables 4.2.6.8 and 6.1.1.4'
O O 0.0106 0.006 'International Tables Vol C Tables 4.2.6.8 and 6.1.1.4'
Si Si 0.0817 0.0704 'International Tables Vol C Tables 4.2.6.8 and 6.1.1.4'

loop_
_geom_angle_atom_site_label_1
_geom_angle_atom_site_label_2
_geom_angle_atom_site_label_3
_geom_angle
O1A Bi1 O2A 81.2(4)
O1A Bi1 N1A 76.6(5)
O2A Bi1 N1A 131.7(5)
O1A Bi1 N2A 101.4(4)
O2A Bi1 N2A 76.1(4)
N1A Bi1 N2A 67.2(4)
O1A Bi1 Cl4 88.1(3)
O2A Bi1 Cl4 138.5(3)
N1A Bi1 Cl4 83.2(3)
N2A Bi1 Cl4 145.4(3)
O1A Bi1 Cl1 156.7(3)
O2A Bi1 Cl1 119.1(3)
N1A Bi1 Cl1 80.9(3)
N2A Bi1 Cl1 75.0(3)
Cl4 Bi1 Cl1 83.20(11)
O2B Bi2 O1B 83.4(4)
O2B Bi2 N2B 75.5(4)
O1B Bi2 N2B 131.1(5)
O2B Bi2 N1B 104.2(5)
O1B Bi2 N1B 76.6(4)
N2B Bi2 N1B 67.0(5)
O2B Bi2 Cl1 84.5(3)
O1B Bi2 Cl1 134.3(3)
N2B Bi2 Cl1 87.3(4)
N1B Bi2 Cl1 149.0(3)
O2B Bi2 Cl2 153.1(3)
O1B Bi2 Cl2 122.0(3)
N2B Bi2 Cl2 80.2(3)
N1B Bi2 Cl2 76.3(3)
Cl1 Bi2 Cl2 82.82(10)
O2C Bi3 O1C 80.9(4)
O2C Bi3 N2C 76.4(4)
O1C Bi3 N2C 131.1(4)
O2C Bi3 N1C 104.0(5)
O1C Bi3 N1C 76.5(5)
N2C Bi3 N1C 68.1(5)
O2C Bi3 Cl2 83.6(3)
O1C Bi3 Cl2 135.5(3)
N2C Bi3 Cl2 84.1(3)
N1C Bi3 Cl2 148.0(3)
O2C Bi3 Cl3 153.5(3)
O1C Bi3 Cl3 123.9(3)
N2C Bi3 Cl3 79.2(3)
N1C Bi3 Cl3 76.1(3)
Cl2 Bi3 Cl3 83.56(11)
O1D Bi4 O2D 80.7(4)
O1D Bi4 N1D 76.6(4)
O2D Bi4 N1D 131.3(4)
O1D Bi4 N2D 100.8(4)
O2D Bi4 N2D 76.6(4)
N1D Bi4 N2D 66.4(5)
O1D Bi4 Cl3 85.4(3)
O2D Bi4 Cl3 137.9(3)
N1D Bi4 Cl3 82.3(3)
N2D Bi4 Cl3 145.3(3)
O1D Bi4 Cl4 155.8(3)
O2D Bi4 Cl4 121.0(3)
N1D Bi4 Cl4 80.5(3)
N2D Bi4 Cl4 76.5(3)
Cl3 Bi4 Cl4 84.11(11)
Bi2 Cl1 Bi1 101.63(12)
Bi3 Cl2 Bi2 100.21(11)
Bi4 Cl3 Bi3 101.19(11)
Bi1 Cl4 Bi4 103.78(12)
C1A O1A Bi1 127.1(9)
C16A O2A Bi1 136.7(10)
C1B O1B Bi2 139.8(11)
C16B O2B Bi2 126.0(9)
C1C O1C Bi3 136.7(10)
C16C O2C Bi3 126.2(10)
C1D O1D Bi4 126.8(10)
C16D O2D Bi4 133.1(9)
C7A N1A C8A 120.0(14)
C7A N1A Bi1 125.2(11)
C8A N1A Bi1 114.6(10)
C10A N2A C9A 114.1(14)
C10A N2A C9A' 114.3(15)
C10A N2A Bi1 128.3(11)
C9A N2A Bi1 117.3(11)
C9A' N2A Bi1 115.2(14)
C7B N1B C8B 117.0(15)
C7B N1B Bi2 129.5(11)
C8B N1B Bi2 113.5(12)
C10B N2B C9B 118.8(14)
C10B N2B Bi2 126.5(12)
C9B N2B Bi2 114.7(10)
C7C N1C C8C 114.7(15)
C7C N1C Bi3 129.0(12)
C8C N1C Bi3 116.3(11)
C10C N2C C9C 120.5(15)
C10C N2C Bi3 125.4(11)
C9C N2C Bi3 113.8(9)
C7D N1D C8D 119.2(14)
C7D N1D Bi4 125.4(10)
C8D N1D Bi4 114.8(11)
C10D N2D C9D 115.8(13)
C10D N2D Bi4 124.5(11)
C9D N2D Bi4 119.2(10)
O1A C1A C6A 121.5(14)
O1A C1A C2A 117.6(13)
C6A C1A C2A 120.9(15)
C3A C2A C1A 117.2(14)
C3A C2A C17A 122.5(14)
C1A C2A C17A 120.1(14)
C2A C3A C4A 124.6(15)
C2A C3A H3A 117.7
C4A C3A H3A 117.7
C5A C4A C3A 116.1(14)
C5A C4A C21A 123.5(15)
C3A C4A C21A 120.4(15)
C4A C5A C6A 123.3(16)
C4A C5A H5A 118.4
C6A C5A H5A 118.4
C1A C6A C7A 126.6(17)
C1A C6A C5A 117.4(16)
C7A C6A C5A 114.9(17)
N1A C7A C6A 124.4(18)
N1A C7A H7A 117.8
C6A C7A H7A 117.8
N1A C8A C9A' 101.4(19)
N1A C8A C9A 114.3(14)
N1A C8A H8A 108.7
C9A C8A H8A 108.7
N1A C8A H8B 108.7
C9A C8A H8B 108.7
H8A C8A H8B 107.6
N1A C8A H8C 111.5
C9A' C8A H8C 111.5
N1A C8A H8D 111.5
C9A' C8A H8D 111.5
H8C C8A H8D 109.3
N2A C9A C8A 107.7(15)
N2A C9A H9A 110.2
C8A C9A H9A 110.2
N2A C9A H9B 110.2
C8A C9A H9B 110.2
H9A C9A H9B 108.5
N2A C9A' C8A 107.8(17)
N2A C9A' H9C 110.2
C8A C9A' H9C 110.2
N2A C9A' H9D 110.2
C8A C9A' H9D 110.2
H9C C9A' H9D 108.5
N2A C10A C11A 128.2(15)
N2A C10A H10A 115.9
C11A C10A H10A 115.9
C16A C11A C10A 127.0(15)
C16A C11A C12A 115.9(16)
C10A C11A C12A 117.0(16)
C13A C12A C11A 127.9(17)
C13A C12A H12A 116.1
C11A C12A H12A 116.1
C12A C13A C14A 114.1(15)
C12A C13A C25A 125.4(17)
C14A C13A C25A 119.5(15)
C15A C14A C13A 124.4(16)
C15A C14A H14A 117.8
C13A C14A H14A 117.8
C14A C15A C16A 117.7(14)
C14A C15A C29A 122.1(14)
C16A C15A C29A 120.2(14)
O2A C16A C11A 122.5(15)
O2A C16A C15A 117.8(14)
C11A C16A C15A 119.8(15)
C2A C17A C19A 111.5(13)
C2A C17A C20A 108.9(12)
C19A C17A C20A 107.4(13)
C2A C17A C18A 110.6(12)
C19A C17A C18A 105.6(13)
C20A C17A C18A 112.7(12)
C17A C18A H18A 109.5
C17A C18A H18B 109.5
H18A C18A H18B 109.5
C17A C18A H18C 109.5
H18A C18A H18C 109.5
H18B C18A H18C 109.5
C17A C19A H19A 109.5
C17A C19A H19B 109.5
H19A C19A H19B 109.5
C17A C19A H19C 109.5
H19A C19A H19C 109.5
H19B C19A H19C 109.5
C17A C20A H20A 109.5
C17A C20A H20B 109.5
H20A C20A H20B 109.5
C17A C20A H20C 109.5
H20A C20A H20C 109.5
H20B C20A H20C 109.5
C23A C21A C4A 112.7(15)
C23A C21A C22A 108.2(15)
C4A C21A C22A 107.0(15)
C23A C21A C24A 107.3(14)
C4A C21A C24A 108.1(14)
C22A C21A C24A 113.7(15)
C21A C22A H22A 109.5
C21A C22A H22B 109.5
H22A C22A H22B 109.5
C21A C22A H22C 109.5
H22A C22A H22C 109.5
H22B C22A H22C 109.5
C21A C23A H23A 109.5
C21A C23A H23B 109.5
H23A C23A H23B 109.5
C21A C23A H23C 109.5
H23A C23A H23C 109.5
H23B C23A H23C 109.5
C21A C24A H24A 109.5
C21A C24A H24B 109.5
H24A C24A H24B 109.5
C21A C24A H24C 109.5
H24A C24A H24C 109.5
H24B C24A H24C 109.5
C27A C25A C13A 111.1(17)
C27A C25A C26A 109.7(15)
C13A C25A C26A 102.5(17)
C27A C25A C28A 106.9(16)
C13A C25A C28A 119(2)
C26A C25A C28A 107.7(17)
C25A C26A H26A 109.5
C25A C26A H26B 109.5
H26A C26A H26B 109.5
C25A C26A H26C 109.5
H26A C26A H26C 109.5
H26B C26A H26C 109.5
C25A C27A H27A 109.5
C25A C27A H27B 109.5
H27A C27A H27B 109.5
C25A C27A H27C 109.5
H27A C27A H27C 109.5
H27B C27A H27C 109.5
C25A C28A H28A 109.5
C25A C28A H28B 109.5
H28A C28A H28B 109.5
C25A C28A H28C 109.5
H28A C28A H28C 109.5
H28B C28A H28C 109.5
C15A C29A C31A 104.8(13)
C15A C29A C30A 109.9(12)
C31A C29A C30A 108.9(12)
C15A C29A C32A 112.8(12)
C31A C29A C32A 113.1(13)
C30A C29A C32A 107.3(13)
C29A C30A H30A 109.5
C29A C30A H30B 109.5
H30A C30A H30B 109.5
C29A C30A H30C 109.5
H30A C30A H30C 109.5
H30B C30A H30C 109.5
C29A C31A H31A 109.5
C29A C31A H31B 109.5
H31A C31A H31B 109.5
C29A C31A H31C 109.5
H31A C31A H31C 109.5
H31B C31A H31C 109.5
C29A C32A H32A 109.5
C29A C32A H32B 109.5
H32A C32A H32B 109.5
C29A C32A H32C 109.5
H32A C32A H32C 109.5
H32B C32A H32C 109.5
O1B C1B C2B 119.6(16)
O1B C1B C6B 121.7(15)
C2B C1B C6B 118.7(16)
C1B C2B C3B 114.5(15)
C1B C2B C17B 122.5(16)
C3B C2B C17B 123.0(14)
C4B C3B C2B 129.8(16)
C4B C3B H3B 115.1
C2B C3B H3B 115.1
C3B C4B C5B 115.2(16)
C3B C4B C21B 122.9(17)
C5B C4B C21B 120.8(17)
C4B C5B C6B 120.2(17)
C4B C5B H5B 119.9
C6B C5B H5B 119.9
C7B C6B C5B 112.8(17)
C7B C6B C1B 125.5(16)
C5B C6B C1B 121.3(15)
N1B C7B C6B 126.6(17)
N1B C7B H7B 116.7
C6B C7B H7B 116.7
C9B C8B N1B 112.3(15)
C9B C8B H8B1 109.1
N1B C8B H8B1 109.1
C9B C8B H8B2 109.1
N1B C8B H8B2 109.1
H8B1 C8B H8B2 107.9
N2B C9B C8B 111.9(15)
N2B C9B H9B1 109.2
C8B C9B H9B1 109.2
N2B C9B H9B2 109.2
C8B C9B H9B2 109.2
H9B1 C9B H9B2 107.9
N2B C10B C11B 127.3(16)
N2B C10B H10B 116.4
C11B C10B H10B 116.4
C16B C11B C12B 123.1(15)
C16B C11B C10B 120.6(15)
C12B C11B C10B 116.1(14)
C13B C12B C11B 119.9(15)
C13B C12B H12B 120
C11B C12B H12B 120
C14B C13B C12B 117.5(15)
C14B C13B C25B 119.5(15)
C12B C13B C25B 123.0(15)
C13B C14B C15B 125.2(15)
C13B C14B H14B 117.4
C15B C14B H14B 117.4
C14B C15B C16B 116.7(14)
C14B C15B C29B 119.6(15)
C16B C15B C29B 123.7(16)
O2B C16B C11B 123.8(14)
O2B C16B C15B 118.6(15)
C11B C16B C15B 117.4(15)
C18B C17B C2B 111.1(14)
C18B C17B C20B 105.4(12)
C2B C17B C20B 113.8(14)
C18B C17B C19B 106.5(13)
C2B C17B C19B 113.0(13)
C20B C17B C19B 106.6(13)
C17B C18B H18D 109.5
C17B C18B H18E 109.5
H18D C18B H18E 109.5
C17B C18B H18F 109.5
H18D C18B H18F 109.5
H18E C18B H18F 109.5
C17B C19B H19D 109.5
C17B C19B H19E 109.5
H19D C19B H19E 109.5
C17B C19B H19F 109.5
H19D C19B H19F 109.5
H19E C19B H19F 109.5
C17B C20B H20D 109.5
C17B C20B H20E 109.5
H20D C20B H20E 109.5
C17B C20B H20F 109.5
H20D C20B H20F 109.5
H20E C20B H20F 109.5
C22B C21B C4B 114.2(17)
C22B C21B C24B 107.4(17)
C4B C21B C24B 107.5(17)
C22B C21B C23B 105.7(15)
C4B C21B C23B 114.8(18)
C24B C21B C23B 106.8(16)
C21B C22B H22D 109.5
C21B C22B H22E 109.5
H22D C22B H22E 109.5
C21B C22B H22F 109.5
H22D C22B H22F 109.5
H22E C22B H22F 109.5
C21B C23B H23D 109.5
C21B C23B H23E 109.5
H23D C23B H23E 109.5
C21B C23B H23F 109.5
H23D C23B H23F 109.5
H23E C23B H23F 109.5
C21B C24B H24D 109.5
C21B C24B H24E 109.5
H24D C24B H24E 109.5
C21B C24B H24F 109.5
H24D C24B H24F 109.5
H24E C24B H24F 109.5
C26B C25B C13B 111.5(17)
C26B C25B C28B 104.6(14)
C13B C25B C28B 111.1(13)
C26B C25B C27B 105.8(14)
C13B C25B C27B 113.7(14)
C28B C25B C27B 109.5(14)
C25B C26B H26D 109.5
C25B C26B H26E 109.5
H26D C26B H26E 109.5
C25B C26B H26F 109.5
H26D C26B H26F 109.5
H26E C26B H26F 109.5
C25B C27B H27D 109.5
C25B C27B H27E 109.5
H27D C27B H27E 109.5
C25B C27B H27F 109.5
H27D C27B H27F 109.5
H27E C27B H27F 109.5
C25B C28B H28D 109.5
C25B C28B H28E 109.5
H28D C28B H28E 109.5
C25B C28B H28F 109.5
H28D C28B H28F 109.5
H28E C28B H28F 109.5
C30B C29B C15B 115.9(15)
C30B C29B C32B 107.1(12)
C15B C29B C32B 108.0(13)
C30B C29B C31B 106.5(12)
C15B C29B C31B 109.5(12)
C32B C29B C31B 109.7(13)
C29B C30B H30D 109.5
C29B C30B H30E 109.5
H30D C30B H30E 109.5
C29B C30B H30F 109.5
H30D C30B H30F 109.5
H30E C30B H30F 109.5
C29B C31B H31D 109.5
C29B C31B H31E 109.5
H31D C31B H31E 109.5
C29B C31B H31F 109.5
H31D C31B H31F 109.5
H31E C31B H31F 109.5
C29B C32B H32D 109.5
C29B C32B H32E 109.5
H32D C32B H32E 109.5
C29B C32B H32F 109.5
H32D C32B H32F 109.5
H32E C32B H32F 109.5
O1C C1C C6C 122.2(14)
O1C C1C C2C 118.6(14)
C6C C1C C2C 118.9(15)
C3C C2C C1C 120.6(15)
C3C C2C C17C 120.5(14)
C1C C2C C17C 118.9(13)
C2C C3C C4C 123.8(17)
C2C C3C H3C 118.1
C4C C3C H3C 118.1
C5C C4C C3C 114.7(16)
C5C C4C C21C 117.1(15)
C3C C4C C21C 127.6(16)
C6C C5C C4C 122.9(16)
C6C C5C H5C 118.5
C4C C5C H5C 118.5
C5C C6C C1C 118.8(15)
C5C C6C C7C 114.1(14)
C1C C6C C7C 126.6(14)
N1C C7C C6C 126.6(15)
N1C C7C H7C 116.7
C6C C7C H7C 116.7
N1C C8C C9C 112.0(16)
N1C C8C H8C1 109.2
C9C C8C H8C1 109.2
N1C C8C H8C2 109.2
C9C C8C H8C2 109.2
H8C1 C8C H8C2 107.9
N2C C9C C8C 111.9(14)
N2C C9C H9C1 109.2
C8C C9C H9C1 109.2
N2C C9C H9C2 109.2
C8C C9C H9C2 109.2
H9C1 C9C H9C2 107.9
N2C C10C C11C 126.2(16)
N2C C10C H10C 116.9
C11C C10C H10C 116.9
C16C C11C C10C 122.2(16)
C16C C11C C12C 120.7(16)
C10C C11C C12C 117.0(16)
C13C C12C C11C 124.4(17)
C13C C12C H12C 117.8
C11C C12C H12C 117.8
C12C C13C C14C 116.1(16)
C12C C13C C25C 126.3(17)
C14C C13C C25C 117.5(15)
C13C C14C C15C 126.9(17)
C13C C14C H14C 116.5
C15C C14C H14C 116.5
C14C C15C C16C 114.7(15)
C14C C15C C29C 125.0(16)
C16C C15C C29C 120.3(15)
O2C C16C C11C 124.5(16)
O2C C16C C15C 117.9(15)
C11C C16C C15C 117.2(16)
C2C C17C C19C 107.6(13)
C2C C17C C18C 115.0(12)
C19C C17C C18C 111.4(13)
C2C C17C C20C 107.8(12)
C19C C17C C20C 109.6(11)
C18C C17C C20C 105.3(13)
C17C C18C H18G 109.5
C17C C18C H18H 109.5
H18G C18C H18H 109.5
C17C C18C H18I 109.5
H18G C18C H18I 109.5
H18H C18C H18I 109.5
C17C C19C H19G 109.5
C17C C19C H19H 109.5
H19G C19C H19H 109.5
C17C C19C H19I 109.5
H19G C19C H19I 109.5
H19H C19C H19I 109.5
C17C C20C H20G 109.5
C17C C20C H20H 109.5
H20G C20C H20H 109.5
C17C C20C H20I 109.5
H20G C20C H20I 109.5
H20H C20C H20I 109.5
C23C C21C C24C 111.5(17)
C23C C21C C4C 112.2(15)
C24C C21C C4C 112.0(14)
C23C C21C C22C 105.1(16)
C24C C21C C22C 106.9(16)
C4C C21C C22C 108.7(15)
C21C C22C H22G 109.5
C21C C22C H22H 109.5
H22G C22C H22H 109.5
C21C C22C H22I 109.5
H22G C22C H22I 109.5
H22H C22C H22I 109.5
C21C C23C H23G 109.5
C21C C23C H23H 109.5
H23G C23C H23H 109.5
C21C C23C H23I 109.5
H23G C23C H23I 109.5
H23H C23C H23I 109.5
C21C C24C H24G 109.5
C21C C24C H24H 109.5
H24G C24C H24H 109.5
C21C C24C H24I 109.5
H24G C24C H24I 109.5
H24H C24C H24I 109.5
C13C C25C C27C 104.5(17)
C13C C25C C26C 109.0(16)
C27C C25C C26C 114.8(16)
C13C C25C C28C 109.2(16)
C27C C25C C28C 112.8(17)
C26C C25C C28C 106.4(16)
C25C C26C H26G 109.5
C25C C26C H26H 109.5
H26G C26C H26H 109.5
C25C C26C H26I 109.5
H26G C26C H26I 109.5
H26H C26C H26I 109.5
C25C C27C H27G 109.5
C25C C27C H27H 109.5
H27G C27C H27H 109.5
C25C C27C H27I 109.5
H27G C27C H27I 109.5
H27H C27C H27I 109.5
C25C C28C H28G 109.5
C25C C28C H28H 109.5
H28G C28C H28H 109.5
C25C C28C H28I 109.5
H28G C28C H28I 109.5
H28H C28C H28I 109.5
C15C C29C C31C 114.8(15)
C15C C29C C30C 111.4(15)
C31C C29C C30C 108.0(14)
C15C C29C C32C 108.1(14)
C31C C29C C32C 111.0(14)
C30C C29C C32C 102.9(14)
C29C C30C H30G 109.5
C29C C30C H30H 109.5
H30G C30C H30H 109.5
C29C C30C H30I 109.5
H30G C30C H30I 109.5
H30H C30C H30I 109.5
C29C C31C H31G 109.5
C29C C31C H31H 109.5
H31G C31C H31H 109.5
C29C C31C H31I 109.5
H31G C31C H31I 109.5
H31H C31C H31I 109.5
C29C C32C H32G 109.5
C29C C32C H32H 109.5
H32G C32C H32H 109.5
C29C C32C H32I 109.5
H32G C32C H32I 109.5
H32H C32C H32I 109.5
C6D C1D O1D 121.8(15)
C6D C1D C2D 118.6(15)
O1D C1D C2D 119.3(15)
C3D C2D C1D 117.6(15)
C3D C2D C17D 122.9(15)
C1D C2D C17D 119.3(15)
C2D C3D C4D 125.0(16)
C2D C3D H3D 117.5
C4D C3D H3D 117.5
C5D C4D C3D 115.5(16)
C5D C4D C21D 123.2(19)
C3D C4D C21D 121.1(16)
C6D C5D C4D 121.3(18)
C6D C5D H5D 119.3
C4D C5D H5D 119.3
C1D C6D C5D 121.8(16)
C1D C6D C7D 123.0(15)
C5D C6D C7D 115.1(15)
N1D C7D C6D 125.5(14)
N1D C7D H7D 117.2
C6D C7D H7D 117.2
N1D C8D C9D 109.4(14)
N1D C8D H8D1 109.8
C9D C8D H8D1 109.8
N1D C8D H8D2 109.8
C9D C8D H8D2 109.8
H8D1 C8D H8D2 108.3
C8D C9D N2D 107.9(14)
C8D C9D H9D1 110.1
N2D C9D H9D1 110.1
C8D C9D H9D2 110.1
N2D C9D H9D2 110.1
H9D1 C9D H9D2 108.4
N2D C10D C11D 130.2(15)
N2D C10D H10D 114.9
C11D C10D H10D 114.9
C16D C11D C12D 124.7(16)
C16D C11D C10D 121.2(15)
C12D C11D C10D 113.9(15)
C13D C12D C11D 119.5(16)
C13D C12D H12D 120.2
C11D C12D H12D 120.2
C12D C13D C14D 116.1(14)
C12D C13D C25D 120.0(15)
C14D C13D C25D 123.8(15)
C15D C14D C13D 125.9(15)
C15D C14D H14D 117.1
C13D C14D H14D 117.1
C14D C15D C16D 116.6(14)
C14D C15D C29D 121.3(15)
C16D C15D C29D 121.8(15)
O2D C16D C11D 123.7(14)
O2D C16D C15D 119.3(14)
C11D C16D C15D 116.9(15)
C19D C17D C2D 115.5(14)
C19D C17D C20D 106.3(13)
C2D C17D C20D 108.2(14)
C19D C17D C18D 110.2(14)
C2D C17D C18D 109.0(13)
C20D C17D C18D 107.3(13)
C17D C18D H18J 109.5
C17D C18D H18K 109.5
H18J C18D H18K 109.5
C17D C18D H18L 109.5
H18J C18D H18L 109.5
H18K C18D H18L 109.5
C17D C19D H19J 109.5
C17D C19D H19K 109.5
H19J C19D H19K 109.5
C17D C19D H19L 109.5
H19J C19D H19L 109.5
H19K C19D H19L 109.5
C17D C20D H20J 109.5
C17D C20D H20K 109.5
H20J C20D H20K 109.5
C17D C20D H20L 109.5
H20J C20D H20L 109.5
H20K C20D H20L 109.5
C23D C21D C24D 114.2(17)
C23D C21D C4D 105.5(19)
C24D C21D C4D 108.9(16)
C23D C21D C22D 105.7(17)
C24D C21D C22D 110.8(16)
C4D C21D C22D 111.7(16)
C21D C22D H22J 109.5
C21D C22D H22K 109.5
H22J C22D H22K 109.5
C21D C22D H22L 109.5
H22J C22D H22L 109.5
H22K C22D H22L 109.5
C21D C23D H23J 109.5
C21D C23D H23K 109.5
H23J C23D H23K 109.5
C21D C23D H23L 109.5
H23J C23D H23L 109.5
H23K C23D H23L 109.5
C21D C24D H24J 109.5
C21D C24D H24K 109.5
H24J C24D H24K 109.5
C21D C24D H24L 109.5
H24J C24D H24L 109.5
H24K C24D H24L 109.5
C27D C25D C28D 109.1(16)
C27D C25D C13D 111.2(15)
C28D C25D C13D 111.2(14)
C27D C25D C26D 106.4(16)
C28D C25D C26D 114.4(16)
C13D C25D C26D 104.4(14)
C25D C26D H26J 109.5
C25D C26D H26K 109.5
H26J C26D H26K 109.5
C25D C26D H26L 109.5
H26J C26D H26L 109.5
H26K C26D H26L 109.5
C25D C27D H27J 109.5
C25D C27D H27K 109.5
H27J C27D H27K 109.5
C25D C27D H27L 109.5
H27J C27D H27L 109.5
H27K C27D H27L 109.5
C25D C28D H28J 109.5
C25D C28D H28K 109.5
H28J C28D H28K 109.5
C25D C28D H28L 109.5
H28J C28D H28L 109.5
H28K C28D H28L 109.5
C31D C29D C32D 110.1(13)
C31D C29D C30D 106.8(12)
C32D C29D C30D 105.5(14)
C31D C29D C15D 112.3(14)
C32D C29D C15D 108.2(12)
C30D C29D C15D 113.6(14)
C29D C30D H30J 109.5
C29D C30D H30K 109.5
H30J C30D H30K 109.5
C29D C30D H30L 109.5
H30J C30D H30L 109.5
H30K C30D H30L 109.5
C29D C31D H31J 109.5
C29D C31D H31K 109.5
H31J C31D H31K 109.5
C29D C31D H31L 109.5
H31J C31D H31L 109.5
H31K C31D H31L 109.5
C29D C32D H32J 109.5
C29D C32D H32K 109.5
H32J C32D H32K 109.5
C29D C32D H32L 109.5
H32J C32D H32L 109.5
H32K C32D H32L 109.5
N1E Si1 C1E 108.3(9)
N1E Si1 C3E 108.6(10)
C1E Si1 C3E 109.9(15)
N1E Si1 C2E 104.0(10)
C1E Si1 C2E 115.2(18)
C3E Si1 C2E 110.5(18)
Si1 C1E H1E1 109.5
Si1 C1E H1E2 109.5
H1E1 C1E H1E2 109.5
Si1 C1E H1E3 109.5
H1E1 C1E H1E3 109.5
H1E2 C1E H1E3 109.5
Si1 C2E H2E1 109.5
Si1 C2E H2E2 109.5
H2E1 C2E H2E2 109.5
Si1 C2E H2E3 109.5
H2E1 C2E H2E3 109.5
H2E2 C2E H2E3 109.5
Si1 C3E H3E1 109.5
Si1 C3E H3E2 109.5
H3E1 C3E H3E2 109.5
Si1 C3E H3E3 109.5
H3E1 C3E H3E3 109.5
H3E2 C3E H3E3 109.5
N1E Si2 C4E 111.7(9)
N1E Si2 C6E 110.3(9)
C4E Si2 C6E 111.7(13)
N1E Si2 C5E 105.0(9)
C4E Si2 C5E 108.9(14)
C6E Si2 C5E 109.0(17)
Si2 C4E H4E1 109.5
Si2 C4E H4E2 109.5
H4E1 C4E H4E2 109.5
Si2 C4E H4E3 109.5
H4E1 C4E H4E3 109.5
H4E2 C4E H4E3 109.5
Si2 C5E H5E1 109.5
Si2 C5E H5E2 109.5
H5E1 C5E H5E2 109.5
Si2 C5E H5E3 109.5
H5E1 C5E H5E3 109.5
H5E2 C5E H5E3 109.5
Si2 C6E H6E1 109.5
Si2 C6E H6E2 109.5
H6E1 C6E H6E2 109.5
Si2 C6E H6E3 109.5
H6E1 C6E H6E3 109.5
H6E2 C6E H6E3 109.5
Si2 N1E Si1 135.2(13)
C4F O1F C1F 101(2)
O1F C1F C2F 115(2)
O1F C1F H1F1 108.5
C2F C1F H1F1 108.5
O1F C1F H1F2 108.5
C2F C1F H1F2 108.5
H1F1 C1F H1F2 107.5
C1F C2F C3F 101(2)
C1F C2F H2F1 111.5
C3F C2F H2F1 111.5
C1F C2F H2F2 111.5
C3F C2F H2F2 111.5
H2F1 C2F H2F2 109.3
C4F C3F C2F 100.6(16)
C4F C3F H3F1 111.6
C2F C3F H3F1 111.6
C4F C3F H3F2 111.6
C2F C3F H3F2 111.6
H3F1 C3F H3F2 109.4
O1F C4F C3F 115(2)
O1F C4F H4F1 108.6
C3F C4F H4F1 108.6
O1F C4F H4F2 108.6
C3F C4F H4F2 108.6
H4F1 C4F H4F2 107.6
C2G C1G H1G1 109.5
C2G C1G H1G2 109.5
H1G1 C1G H1G2 109.5
C2G C1G H1G3 109.5
H1G1 C1G H1G3 109.5
H1G2 C1G H1G3 109.5
C1G C2G O3G 115.3
C1G C2G H2G1 108.4
O3G C2G H2G1 108.4
C1G C2G H2G2 108.4
O3G C2G H2G2 108.4
H2G1 C2G H2G2 107.5
C4G O3G C2G 115.5
O3G C4G C5G 115.4
O3G C4G H4G1 108.4
C5G C4G H4G1 108.4
O3G C4G H4G2 108.4
C5G C4G H4G2 108.4
H4G1 C4G H4G2 107.5
C4G C5G H5G1 109.5
C4G C5G H5G2 109.5
H5G1 C5G H5G2 109.5
C4G C5G H5G3 109.5
H5G1 C5G H5G3 109.5
H5G2 C5G H5G3 109.5

loop_
_geom_bond_atom_site_label_1
_geom_bond_atom_site_label_2
_geom_bond_distance
Bi1 O1A 2.206(10)
Bi1 O2A 2.256(10)
Bi1 N1A 2.376(13)
Bi1 N2A 2.417(13)
Bi1 Cl4 2.922(4)
Bi1 Cl1 2.985(4)
Bi2 O2B 2.205(10)
Bi2 O1B 2.278(10)
Bi2 N2B 2.362(13)
Bi2 N1B 2.404(14)
Bi2 Cl1 2.908(4)
Bi2 Cl2 2.979(4)
Bi3 O2C 2.171(10)
Bi3 O1C 2.269(11)
Bi3 N2C 2.367(15)
Bi3 N1C 2.426(14)
Bi3 Cl2 2.884(4)
Bi3 Cl3 2.989(4)
Bi4 O1D 2.169(11)
Bi4 O2D 2.255(10)
Bi4 N1D 2.349(14)
Bi4 N2D 2.379(12)
Bi4 Cl3 2.895(4)
Bi4 Cl4 2.972(4)
O1A C1A 1.367(19)
O2A C16A 1.32(2)
O1B C1B 1.27(2)
O2B C16B 1.322(19)
O1C C1C 1.31(2)
O2C C16C 1.33(2)
O1D C1D 1.375(19)
O2D C16D 1.320(19)
N1A C7A 1.33(2)
N1A C8A 1.39(2)
N2A C10A 1.250(19)
N2A C9A 1.52(2)
N2A C9A' 1.52(3)
N1B C7B 1.37(2)
N1B C8B 1.51(2)
N2B C10B 1.24(2)
N2B C9B 1.49(2)
N1C C7C 1.25(2)
N1C C8C 1.51(2)
N2C C10C 1.31(2)
N2C C9C 1.48(2)
N1D C7D 1.325(19)
N1D C8D 1.41(2)
N2D C10D 1.26(2)
N2D C9D 1.51(2)
C1A C6A 1.38(2)
C1A C2A 1.47(2)
C2A C3A 1.35(2)
C2A C17A 1.549(16)
C3A C4A 1.41(2)
C3A H3A 0.95
C4A C5A 1.39(2)
C4A C21A 1.542(16)
C5A C6A 1.42(3)
C5A H5A 0.95
C6A C7A 1.40(2)
C7A H7A 0.95
C8A C9A' 1.57(3)
C8A C9A 1.58(3)
C8A H8A 0.99
C8A H8B 0.99
C8A H8C 0.99
C8A H8D 0.99
C9A H9A 0.99
C9A H9B 0.99
C9A' H9C 0.99
C9A' H9D 0.99
C10A C11A 1.41(2)
C10A H10A 0.95
C11A C16A 1.36(2)
C11A C12A 1.43(2)
C12A C13A 1.34(2)
C12A H12A 0.95
C13A C14A 1.41(2)
C13A C25A 1.561(17)
C14A C15A 1.36(2)
C14A H14A 0.95
C15A C16A 1.49(2)
C15A C29A 1.540(16)
C17A C19A 1.555(12)
C17A C20A 1.565(13)
C17A C18A 1.568(12)
C18A H18A 0.98
C18A H18B 0.98
C18A H18C 0.98
C19A H19A 0.98
C19A H19B 0.98
C19A H19C 0.98
C20A H20A 0.98
C20A H20B 0.98
C20A H20C 0.98
C21A C23A 1.541(16)
C21A C22A 1.544(16)
C21A C24A 1.576(16)
C22A H22A 0.98
C22A H22B 0.98
C22A H22C 0.98
C23A H23A 0.98
C23A H23B 0.98
C23A H23C 0.98
C24A H24A 0.98
C24A H24B 0.98
C24A H24C 0.98
C25A C27A 1.555(13)
C25A C26A 1.563(13)
C25A C28A 1.569(14)
C26A H26A 0.98
C26A H26B 0.98
C26A H26C 0.98
C27A H27A 0.98
C27A H27B 0.98
C27A H27C 0.98
C28A H28A 0.98
C28A H28B 0.98
C28A H28C 0.98
C29A C31A 1.550(15)
C29A C30A 1.554(15)
C29A C32A 1.572(16)
C30A H30A 0.98
C30A H30B 0.98
C30A H30C 0.98
C31A H31A 0.98
C31A H31B 0.98
C31A H31C 0.98
C32A H32A 0.98
C32A H32B 0.98
C32A H32C 0.98
C1B C2B 1.40(2)
C1B C6B 1.50(3)
C2B C3B 1.44(2)
C2B C17B 1.503(17)
C3B C4B 1.38(2)
C3B H3B 0.95
C4B C5B 1.41(2)
C4B C21B 1.507(17)
C5B C6B 1.42(2)
C5B H5B 0.95
C6B C7B 1.40(2)
C7B H7B 0.95
C8B C9B 1.50(3)
C8B H8B1 0.99
C8B H8B2 0.99
C9B H9B1 0.99
C9B H9B2 0.99
C10B C11B 1.47(2)
C10B H10B 0.95
C11B C16B 1.39(2)
C11B C12B 1.39(2)
C12B C13B 1.38(2)
C12B H12B 0.95
C13B C14B 1.37(2)
C13B C25B 1.497(17)
C14B C15B 1.40(2)
C14B H14B 0.95
C15B C16B 1.44(2)
C15B C29B 1.507(17)
C17B C18B 1.482(17)
C17B C20B 1.537(17)
C17B C19B 1.556(17)
C18B H18D 0.98
C18B H18E 0.98
C18B H18F 0.98
C19B H19D 0.98
C19B H19E 0.98
C19B H19F 0.98
C20B H20D 0.98
C20B H20E 0.98
C20B H20F 0.98
C21B C22B 1.484(18)
C21B C24B 1.546(18)
C21B C23B 1.566(18)
C22B H22D 0.98
C22B H22E 0.98
C22B H22F 0.98
C23B H23D 0.98
C23B H23E 0.98
C23B H23F 0.98
C24B H24D 0.98
C24B H24E 0.98
C24B H24F 0.98
C25B C26B 1.489(18)
C25B C28B 1.529(17)
C25B C27B 1.571(18)
C26B H26D 0.98
C26B H26E 0.98
C26B H26F 0.98
C27B H27D 0.98
C27B H27E 0.98
C27B H27F 0.98
C28B H28D 0.98
C28B H28E 0.98
C28B H28F 0.98
C29B C30B 1.499(16)
C29B C32B 1.533(17)
C29B C31B 1.569(16)
C30B H30D 0.98
C30B H30E 0.98
C30B H30F 0.98
C31B H31D 0.98
C31B H31E 0.98
C31B H31F 0.98
C32B H32D 0.98
C32B H32E 0.98
C32B H32F 0.98
C1C C6C 1.38(2)
C1C C2C 1.44(2)
C2C C3C 1.29(2)
C2C C17C 1.532(17)
C3C C4C 1.42(3)
C3C H3C 0.95
C4C C5C 1.42(2)
C4C C21C 1.517(19)
C5C C6C 1.37(2)
C5C H5C 0.95
C6C C7C 1.46(2)
C7C H7C 0.95
C8C C9C 1.51(3)
C8C H8C1 0.99
C8C H8C2 0.99
C9C H9C1 0.99
C9C H9C2 0.99
C10C C11C 1.43(2)
C10C H10C 0.95
C11C C16C 1.37(2)
C11C C12C 1.45(2)
C12C C13C 1.24(2)
C12C H12C 0.95
C13C C14C 1.37(2)
C13C C25C 1.514(17)
C14C C15C 1.42(3)
C14C H14C 0.95
C15C C16C 1.45(2)
C15C C29C 1.538(17)
C17C C19C 1.535(13)
C17C C18C 1.572(14)
C17C C20C 1.587(14)
C18C H18G 0.98
C18C H18H 0.98
C18C H18I 0.98
C19C H19G 0.98
C19C H19H 0.98
C19C H19I 0.98
C20C H20G 0.98
C20C H20H 0.98
C20C H20I 0.98
C21C C23C 1.509(14)
C21C C24C 1.513(14)
C21C C22C 1.567(14)
C22C H22G 0.98
C22C H22H 0.98
C22C H22I 0.98
C23C H23G 0.98
C23C H23H 0.98
C23C H23I 0.98
C24C H24G 0.98
C24C H24H 0.98
C24C H24I 0.98
C25C C27C 1.520(18)
C25C C26C 1.547(18)
C25C C28C 1.589(19)
C26C H26G 0.98
C26C H26H 0.98
C26C H26I 0.98
C27C H27G 0.98
C27C H27H 0.98
C27C H27I 0.98
C28C H28G 0.98
C28C H28H 0.98
C28C H28I 0.98
C29C C31C 1.541(18)
C29C C30C 1.578(17)
C29C C32C 1.599(18)
C30C H30G 0.98
C30C H30H 0.98
C30C H30I 0.98
C31C H31G 0.98
C31C H31H 0.98
C31C H31I 0.98
C32C H32G 0.98
C32C H32H 0.98
C32C H32I 0.98
C1D C6D 1.35(2)
C1D C2D 1.45(2)
C2D C3D 1.35(2)
C2D C17D 1.538(17)
C3D C4D 1.40(3)
C3D H3D 0.95
C4D C5D 1.39(3)
C4D C21D 1.545(18)
C5D C6D 1.39(2)
C5D H5D 0.95
C6D C7D 1.49(2)
C7D H7D 0.95
C8D C9D 1.49(2)
C8D H8D1 0.99
C8D H8D2 0.99
C9D H9D1 0.99
C9D H9D2 0.99
C10D C11D 1.54(2)
C10D H10D 0.95
C11D C16D 1.36(2)
C11D C12D 1.44(2)
C12D C13D 1.32(2)
C12D H12D 0.95
C13D C14D 1.43(2)
C13D C25D 1.548(16)
C14D C15D 1.39(2)
C14D H14D 0.95
C15D C16D 1.43(2)
C15D C29D 1.544(17)
C17D C19D 1.532(18)
C17D C20D 1.539(17)
C17D C18D 1.546(17)
C18D H18J 0.98
C18D H18K 0.98
C18D H18L 0.98
C19D H19J 0.98
C19D H19K 0.98
C19D H19L 0.98
C20D H20J 0.98
C20D H20K 0.98
C20D H20L 0.98
C21D C23D 1.519(19)
C21D C24D 1.534(18)
C21D C22D 1.561(19)
C22D H22J 0.98
C22D H22K 0.98
C22D H22L 0.98
C23D H23J 0.98
C23D H23K 0.98
C23D H23L 0.98
C24D H24J 0.98
C24D H24K 0.98
C24D H24L 0.98
C25D C27D 1.497(19)
C25D C28D 1.508(18)
C25D C26D 1.564(18)
C26D H26J 0.98
C26D H26K 0.98
C26D H26L 0.98
C27D H27J 0.98
C27D H27K 0.98
C27D H27L 0.98
C28D H28J 0.98
C28D H28K 0.98
C28D H28L 0.98
C29D C31D 1.490(17)
C29D C32D 1.537(17)
C29D C30D 1.542(17)
C30D H30J 0.98
C30D H30K 0.98
C30D H30L 0.98
C31D H31J 0.98
C31D H31K 0.98
C31D H31L 0.98
C32D H32J 0.98
C32D H32K 0.98
C32D H32L 0.98
Si1 N1E 1.709(12)
Si1 C1E 1.881(14)
Si1 C3E 1.887(14)
Si1 C2E 1.942(15)
C1E H1E1 0.98
C1E H1E2 0.98
C1E H1E3 0.98
C2E H2E1 0.98
C2E H2E2 0.98
C2E H2E3 0.98
C3E H3E1 0.98
C3E H3E2 0.98
C3E H3E3 0.98
Si2 N1E 1.675(13)
Si2 C4E 1.864(14)
Si2 C6E 1.872(13)
Si2 C5E 1.955(14)
C4E H4E1 0.98
C4E H4E2 0.98
C4E H4E3 0.98
C5E H5E1 0.98
C5E H5E2 0.98
C5E H5E3 0.98
C6E H6E1 0.98
C6E H6E2 0.98
C6E H6E3 0.98
O1F C4F 1.37(3)
O1F C1F 1.41(4)
C1F C2F 1.51(4)
C1F H1F1 0.99
C1F H1F2 0.99
C2F C3F 1.56(4)
C2F H2F1 0.99
C2F H2F2 0.99
C3F C4F 1.53(3)
C3F H3F1 0.99
C3F H3F2 0.99
C4F H4F1 0.99
C4F H4F2 0.99
C1G C2G 1.5008
C1G H1G1 0.98
C1G H1G2 0.98
C1G H1G3 0.98
C2G O3G 1.5015
C2G H2G1 0.99
C2G H2G2 0.99
O3G C4G 1.5013
C4G C5G 1.5033
C4G H4G1 0.99
C4G H4G2 0.99
C5G H5G1 0.98
C5G H5G2 0.98
C5G H5G3 0.98

loop_
_geom_torsion_atom_site_label_1
_geom_torsion_atom_site_label_2
_geom_torsion_atom_site_label_3
_geom_torsion_atom_site_label_4
_geom_torsion
O2B Bi2 Cl1 Bi1 -136.9(3)
O1B Bi2 Cl1 Bi1 147.9(4)
N2B Bi2 Cl1 Bi1 -61.2(3)
N1B Bi2 Cl1 Bi1 -28.4(8)
Cl2 Bi2 Cl1 Bi1 19.27(11)
O1A Bi1 Cl1 Bi2 -160.1(7)
O2A Bi1 Cl1 Bi2 51.5(4)
N1A Bi1 Cl1 Bi2 -175.5(3)
N2A Bi1 Cl1 Bi2 115.8(4)
Cl4 Bi1 Cl1 Bi2 -91.29(14)
O2C Bi3 Cl2 Bi2 135.3(3)
O1C Bi3 Cl2 Bi2 -154.8(4)
N2C Bi3 Cl2 Bi2 58.3(3)
N1C Bi3 Cl2 Bi2 28.9(7)
Cl3 Bi3 Cl2 Bi2 -21.49(11)
O2B Bi2 Cl2 Bi3 155.7(7)
O1B Bi2 Cl2 Bi3 -45.5(4)
N2B Bi2 Cl2 Bi3 -178.3(4)
N1B Bi2 Cl2 Bi3 -109.8(4)
Cl1 Bi2 Cl2 Bi3 93.27(13)
O1D Bi4 Cl3 Bi3 -136.1(3)
O2D Bi4 Cl3 Bi3 153.3(5)
N1D Bi4 Cl3 Bi3 -59.0(3)
N2D Bi4 Cl3 Bi3 -33.8(6)
Cl4 Bi4 Cl3 Bi3 22.10(11)
O2C Bi3 Cl3 Bi4 -154.1(7)
O1C Bi3 Cl3 Bi4 49.4(4)
N2C Bi3 Cl3 Bi4 -177.8(3)
N1C Bi3 Cl3 Bi4 112.3(4)
Cl2 Bi3 Cl3 Bi4 -92.62(12)
O1A Bi1 Cl4 Bi4 139.1(3)
O2A Bi1 Cl4 Bi4 -146.5(5)
N1A Bi1 Cl4 Bi4 62.3(4)
N2A Bi1 Cl4 Bi4 31.5(6)
Cl1 Bi1 Cl4 Bi4 -19.31(12)
O1D Bi4 Cl4 Bi1 152.8(7)
O2D Bi4 Cl4 Bi1 -55.8(4)
N1D Bi4 Cl4 Bi1 171.3(4)
N2D Bi4 Cl4 Bi1 -120.8(4)
Cl3 Bi4 Cl4 Bi1 88.15(14)
O2A Bi1 O1A C1A -179.4(13)
N1A Bi1 O1A C1A 43.9(12)
N2A Bi1 O1A C1A 106.8(12)
Cl4 Bi1 O1A C1A -39.6(12)
Cl1 Bi1 O1A C1A 28.2(17)
O1A Bi1 O2A C16A -114.0(16)
N1A Bi1 O2A C16A -50.7(18)
N2A Bi1 O2A C16A -9.8(15)
Cl4 Bi1 O2A C16A 169.0(13)
Cl1 Bi1 O2A C16A 53.9(17)
O2B Bi2 O1B C1B 102.4(16)
N2B Bi2 O1B C1B 38.2(17)
N1B Bi2 O1B C1B -4.0(15)
Cl1 Bi2 O1B C1B 178.0(14)
Cl2 Bi2 O1B C1B -68.1(16)
O1B Bi2 O2B C16B 176.8(13)
N2B Bi2 O2B C16B -47.7(12)
N1B Bi2 O2B C16B -108.8(13)
Cl1 Bi2 O2B C16B 41.0(12)
Cl2 Bi2 O2B C16B -21.2(17)
O2C Bi3 O1C C1C -120.2(14)
N2C Bi3 O1C C1C -57.3(15)
N1C Bi3 O1C C1C -13.3(14)
Cl2 Bi3 O1C C1C 168.8(12)
Cl3 Bi3 O1C C1C 49.4(15)
O1C Bi3 O2C C16C -177.4(14)
N2C Bi3 O2C C16C 46.2(13)
N1C Bi3 O2C C16C 109.1(13)
Cl2 Bi3 O2C C16C -39.3(13)
Cl3 Bi3 O2C C16C 22.2(18)
O2D Bi4 O1D C1D 174.3(12)
N1D Bi4 O1D C1D -49.1(12)
N2D Bi4 O1D C1D -111.4(12)
Cl3 Bi4 O1D C1D 34.1(11)
Cl4 Bi4 O1D C1D -30.3(17)
O1D Bi4 O2D C16D 139.3(15)
N1D Bi4 O2D C16D 76.5(16)
N2D Bi4 O2D C16D 35.7(14)
Cl3 Bi4 O2D C16D -148.4(12)
Cl4 Bi4 O2D C16D -29.2(16)
O1A Bi1 N1A C7A -28.5(13)
O2A Bi1 N1A C7A -93.6(14)
N2A Bi1 N1A C7A -137.2(14)
Cl4 Bi1 N1A C7A 61.1(13)
Cl1 Bi1 N1A C7A 145.3(13)
O1A Bi1 N1A C8A 147.7(11)
O2A Bi1 N1A C8A 82.6(12)
N2A Bi1 N1A C8A 39.0(10)
Cl4 Bi1 N1A C8A -122.6(11)
Cl1 Bi1 N1A C8A -38.5(10)
O1A Bi1 N2A C10A 88.7(15)
O2A Bi1 N2A C10A 10.8(14)
N1A Bi1 N2A C10A 158.8(16)
Cl4 Bi1 N2A C10A -167.8(11)
Cl1 Bi1 N2A C10A -114.9(15)
O1A Bi1 N2A C9A -98.4(16)
O2A Bi1 N2A C9A -176.2(17)
N1A Bi1 N2A C9A -28.3(16)
Cl4 Bi1 N2A C9A 5.1(19)
Cl1 Bi1 N2A C9A 58.0(16)
O1A Bi1 N2A C9A' -74(2)
O2A Bi1 N2A C9A' -151(2)
N1A Bi1 N2A C9A' -3(2)
Cl4 Bi1 N2A C9A' 30(2)
Cl1 Bi1 N2A C9A' 83(2)
O2B Bi2 N1B C7B -76.6(16)
O1B Bi2 N1B C7B 2.9(15)
N2B Bi2 N1B C7B -143.8(17)
Cl1 Bi2 N1B C7B -179.9(11)
Cl2 Bi2 N1B C7B 131.2(16)
O2B Bi2 N1B C8B 103.1(12)
O1B Bi2 N1B C8B -177.4(13)
N2B Bi2 N1B C8B 36.0(12)
Cl1 Bi2 N1B C8B -0.1(17)
Cl2 Bi2 N1B C8B -49.1(12)
O2B Bi2 N2B C10B 28.3(15)
O1B Bi2 N2B C10B 95.8(16)
N1B Bi2 N2B C10B 141.0(16)
Cl1 Bi2 N2B C10B -56.7(15)
Cl2 Bi2 N2B C10B -139.9(16)
O2B Bi2 N2B C9B -151.9(12)
O1B Bi2 N2B C9B -84.4(12)
N1B Bi2 N2B C9B -39.2(11)
Cl1 Bi2 N2B C9B 123.1(11)
Cl2 Bi2 N2B C9B 39.9(11)
O2C Bi3 N1C C7C 84.7(15)
O1C Bi3 N1C C7C 7.9(14)
N2C Bi3 N1C C7C 153.5(15)
Cl2 Bi3 N1C C7C -174.8(11)
Cl3 Bi3 N1C C7C -122.7(15)
O2C Bi3 N1C C8C -93.3(12)
O1C Bi3 N1C C8C -170.1(13)
N2C Bi3 N1C C8C -24.5(12)
Cl2 Bi3 N1C C8C 7.2(16)
Cl3 Bi3 N1C C8C 59.3(12)
O2C Bi3 N2C C10C -24.5(13)
O1C Bi3 N2C C10C -89.2(14)
N1C Bi3 N2C C10C -136.0(14)
Cl2 Bi3 N2C C10C 60.3(13)
Cl3 Bi3 N2C C10C 144.8(13)
O2C Bi3 N2C C9C 148.6(11)
O1C Bi3 N2C C9C 83.9(11)
N1C Bi3 N2C C9C 37.1(10)
Cl2 Bi3 N2C C9C -126.7(10)
Cl3 Bi3 N2C C9C -42.1(10)
O1D Bi4 N1D C7D 25.4(12)
O2D Bi4 N1D C7D 89.9(13)
N2D Bi4 N1D C7D 133.7(13)
Cl3 Bi4 N1D C7D -61.6(12)
Cl4 Bi4 N1D C7D -146.9(12)
O1D Bi4 N1D C8D -145.5(11)
O2D Bi4 N1D C8D -81.1(12)
N2D Bi4 N1D C8D -37.2(10)
Cl3 Bi4 N1D C8D 127.4(11)
Cl4 Bi4 N1D C8D 42.2(10)
O1D Bi4 N2D C10D -103.9(13)
O2D Bi4 N2D C10D -26.4(13)
N1D Bi4 N2D C10D -174.0(14)
Cl3 Bi4 N2D C10D 158.5(11)
Cl4 Bi4 N2D C10D 100.6(13)
O1D Bi4 N2D C9D 84.5(11)
O2D Bi4 N2D C9D 162.0(12)
N1D Bi4 N2D C9D 14.4(11)
Cl3 Bi4 N2D C9D -13.1(14)
Cl4 Bi4 N2D C9D -71.0(11)
Bi1 O1A C1A C6A -35(2)
Bi1 O1A C1A C2A 141.7(12)
O1A C1A C2A C3A 180.0(16)
C6A C1A C2A C3A -3(3)
O1A C1A C2A C17A 5(2)
C6A C1A C2A C17A -178.2(16)
C1A C2A C3A C4A 3(3)
C17A C2A C3A C4A 178.4(17)
C2A C3A C4A C5A -5(3)
C2A C3A C4A C21A 176.0(18)
C3A C4A C5A C6A 7(3)
C21A C4A C5A C6A -174.3(19)
O1A C1A C6A C7A -11(3)
C2A C1A C6A C7A 172.4(18)
O1A C1A C6A C5A -178.5(17)
C2A C1A C6A C5A 5(3)
C4A C5A C6A C1A -7(3)
C4A C5A C6A C7A -176(2)
C8A N1A C7A C6A -171.7(17)
Bi1 N1A C7A C6A 4(2)
C1A C6A C7A N1A 25(3)
C5A C6A C7A N1A -166.4(18)
C7A N1A C8A C9A' 113(2)
Bi1 N1A C8A C9A' -63.3(18)
C7A N1A C8A C9A 131.4(19)
Bi1 N1A C8A C9A -45(2)
C10A N2A C9A C8A -170.2(17)
C9A' N2A C9A C8A -74(2)
Bi1 N2A C9A C8A 16(3)
N1A C8A C9A N2A 18(3)
C9A' C8A C9A N2A 75(2)
C10A N2A C9A' C8A 169(2)
C9A N2A C9A' C8A 75(2)
Bi1 N2A C9A' C8A -26(4)
N1A C8A C9A' N2A 55(3)
C9A C8A C9A' N2A -74(2)
C9A N2A C10A C11A 180(2)
C9A' N2A C10A C11A 155(3)
Bi1 N2A C10A C11A -7(3)
N2A C10A C11A C16A -5(3)
N2A C10A C11A C12A 177.5(17)
C16A C11A C12A C13A 0(3)
C10A C11A C12A C13A 178.5(18)
C11A C12A C13A C14A -4(3)
C11A C12A C13A C25A -172.5(19)
C12A C13A C14A C15A 5(3)
C25A C13A C14A C15A 173.6(17)
C13A C14A C15A C16A -1(3)
C13A C14A C15A C29A -178.8(16)
Bi1 O2A C16A C11A 4(3)
Bi1 O2A C16A C15A -174.5(11)
C10A C11A C16A O2A 7(3)
C12A C11A C16A O2A -175.1(16)
C10A C11A C16A C15A -174.6(16)
C12A C11A C16A C15A 3(2)
C14A C15A C16A O2A 175.6(15)
C29A C15A C16A O2A -7(2)
C14A C15A C16A C11A -3(2)
C29A C15A C16A C11A 174.8(15)
C3A C2A C17A C19A 3(2)
C1A C2A C17A C19A 177.7(16)
C3A C2A C17A C20A -115.7(18)
C1A C2A C17A C20A 59.3(19)
C3A C2A C17A C18A 119.9(18)
C1A C2A C17A C18A -65.1(19)
C5A C4A C21A C23A 8(3)
C3A C4A C21A C23A -173.6(18)
C5A C4A C21A C22A -111(2)
C3A C4A C21A C22A 68(2)
C5A C4A C21A C24A 126(2)
C3A C4A C21A C24A -55(2)
C12A C13A C25A C27A -11(3)
C14A C13A C25A C27A -178.7(17)
C12A C13A C25A C26A -128(2)
C14A C13A C25A C26A 64(2)
C12A C13A C25A C28A 113(2)
C14A C13A C25A C28A -54(3)
C14A C15A C29A C31A 117.6(18)
C16A C15A C29A C31A -59.9(17)
C14A C15A C29A C30A 1(2)
C16A C15A C29A C30A -176.7(15)
C14A C15A C29A C32A -118.9(17)
C16A C15A C29A C32A 63.6(19)
Bi2 O1B C1B C2B -172.6(11)
Bi2 O1B C1B C6B 5(2)
O1B C1B C2B C3B 179.1(15)
C6B C1B C2B C3B 1(2)
O1B C1B C2B C17B 2(2)
C6B C1B C2B C17B -175.7(14)
C1B C2B C3B C4B 1(3)
C17B C2B C3B C4B 177.7(19)
C2B C3B C4B C5B -5(3)
C2B C3B C4B C21B -173.3(19)
C3B C4B C5B C6B 8(3)
C21B C4B C5B C6B 176.0(18)
C4B C5B C6B C7B -179.6(17)
C4B C5B C6B C1B -6(3)
O1B C1B C6B C7B -4(3)
C2B C1B C6B C7B 173.8(16)
O1B C1B C6B C5B -176.3(15)
C2B C1B C6B C5B 1(2)
C8B N1B C7B C6B 176.4(17)
Bi2 N1B C7B C6B -4(3)
C5B C6B C7B N1B 176.6(17)
C1B C6B C7B N1B 4(3)
C7B N1B C8B C9B 150.3(17)
Bi2 N1B C8B C9B -29(2)
C10B N2B C9B C8B -142.9(18)
Bi2 N2B C9B C8B 37.3(18)
N1B C8B C9B N2B -4(2)
C9B N2B C10B C11B 176.4(16)
Bi2 N2B C10B C11B -4(3)
N2B C10B C11B C16B -21(3)
N2B C10B C11B C12B 162.9(18)
C16B C11B C12B C13B 1(3)
C10B C11B C12B C13B 177.2(15)
C11B C12B C13B C14B -3(3)
C11B C12B C13B C25B 178.1(16)
C12B C13B C14B C15B 1(3)
C25B C13B C14B C15B -179.8(16)
C13B C14B C15B C16B 2(3)
C13B C14B C15B C29B -176.3(16)
Bi2 O2B C16B C11B 44(2)
Bi2 O2B C16B C15B -141.4(12)
C12B C11B C16B O2B 176.7(15)
C10B C11B C16B O2B 1(2)
C12B C11B C16B C15B 2(2)
C10B C11B C16B C15B -173.9(15)
C14B C15B C16B O2B -178.5(15)
C29B C15B C16B O2B 0(2)
C14B C15B C16B C11B -4(2)
C29B C15B C16B C11B 175.0(14)
C1B C2B C17B C18B 61(2)
C3B C2B C17B C18B -115.4(17)
C1B C2B C17B C20B -180.0(15)
C3B C2B C17B C20B 3(2)
C1B C2B C17B C19B -58(2)
C3B C2B C17B C19B 125.0(17)
C3B C4B C21B C22B -174(2)
C5B C4B C21B C22B 19(3)
C3B C4B C21B C24B 67(3)
C5B C4B C21B C24B -101(2)
C3B C4B C21B C23B -52(3)
C5B C4B C21B C23B 141(2)
C14B C13B C25B C26B 51(2)
C12B C13B C25B C26B -129.4(18)
C14B C13B C25B C28B -65(2)
C12B C13B C25B C28B 114.3(18)
C14B C13B C25B C27B 170.9(17)
C12B C13B C25B C27B -10(2)
C14B C15B C29B C30B -2(2)
C16B C15B C29B C30B 179.5(15)
C14B C15B C29B C32B 118.0(16)
C16B C15B C29B C32B -60.4(19)
C14B C15B C29B C31B -122.5(16)
C16B C15B C29B C31B 59(2)
Bi3 O1C C1C C6C 7(2)
Bi3 O1C C1C C2C -167.5(9)
O1C C1C C2C C3C 174.7(12)
C6C C1C C2C C3C 0.1(9)
O1C C1C C2C C17C -5.8(14)
C6C C1C C2C C17C 179.6(12)
C1C C2C C3C C4C 2.7(9)
C17C C2C C3C C4C -176.9(14)
C2C C3C C4C C5C -2.7(18)
C2C C3C C4C C21C -173.8(12)
C3C C4C C5C C6C 0(2)
C21C C4C C5C C6C 172.1(13)
C4C C5C C6C C1C 2(2)
C4C C5C C6C C7C 175.1(15)
O1C C1C C6C C5C -176.9(13)
C2C C1C C6C C5C -2.5(16)
O1C C1C C6C C7C 11(2)
C2C C1C C6C C7C -174.2(13)
C8C N1C C7C C6C -179.5(15)
Bi3 N1C C7C C6C 2(2)
C5C C6C C7C N1C 172.1(16)
C1C C6C C7C N1C -16(2)
C7C N1C C8C C9C -168.8(16)
Bi3 N1C C8C C9C 9(2)
C10C N2C C9C C8C 127.6(17)
Bi3 N2C C9C C8C -45.9(17)
N1C C8C C9C N2C 23(2)
C9C N2C C10C C11C -172.6(16)
Bi3 N2C C10C C11C 0(2)
N2C C10C C11C C16C 21(3)
N2C C10C C11C C12C -163.5(16)
C16C C11C C12C C13C 0(3)
C10C C11C C12C C13C -175.6(18)
C11C C12C C13C C14C 1(3)
C11C C12C C13C C25C -175.7(18)
C12C C13C C14C C15C -1(3)
C25C C13C C14C C15C 176.6(18)
C13C C14C C15C C16C -1(3)
C13C C14C C15C C29C 178.9(18)
Bi3 O2C C16C C11C -45(2)
Bi3 O2C C16C C15C 142.4(13)
C10C C11C C16C O2C 1(3)
C12C C11C C16C O2C -174.1(16)
C10C C11C C16C C15C 173.5(16)
C12C C11C C16C C15C -2(3)
C14C C15C C16C O2C 175.1(16)
C29C C15C C16C O2C -5(3)
C14C C15C C16C C11C 2(2)
C29C C15C C16C C11C -177.7(16)
C3C C2C C17C C19C 118.4(11)
C1C C2C C17C C19C -61.2(13)
C3C C2C C17C C18C -116.8(12)
C1C C2C C17C C18C 63.6(14)
C3C C2C C17C C20C 0.3(14)
C1C C2C C17C C20C -179.3(10)
C5C C4C C21C C23C 53.4(19)
C3C C4C C21C C23C -136(2)
C5C C4C C21C C24C 179.7(16)
C3C C4C C21C C24C -9(2)
C5C C4C C21C C22C -62.4(19)
C3C C4C C21C C22C 108(2)
C12C C13C C25C C27C -116(2)
C14C C13C C25C C27C 67(2)
C12C C13C C25C C26C 7(3)
C14C C13C C25C C26C -169.8(17)
C12C C13C C25C C28C 123(2)
C14C C13C C25C C28C -54(2)
C14C C15C C29C C31C 123.1(19)
C16C C15C C29C C31C -57(2)
C14C C15C C29C C30C 0(3)
C16C C15C C29C C30C 180.0(17)
C14C C15C C29C C32C -112.4(19)
C16C C15C C29C C32C 68(2)
Bi4 O1D C1D C6D 47(2)
Bi4 O1D C1D C2D -140.1(13)
C6D C1D C2D C3D -2(3)
O1D C1D C2D C3D -174.9(16)
C6D C1D C2D C17D 173.6(15)
O1D C1D C2D C17D 1(2)
C1D C2D C3D C4D -1(3)
C17D C2D C3D C4D -176.5(18)
C2D C3D C4D C5D 4(3)
C2D C3D C4D C21D 179.2(19)
C3D C4D C5D C6D -4(3)
C21D C4D C5D C6D -179.5(18)
O1D C1D C6D C5D 174.2(15)
C2D C1D C6D C5D 2(3)
O1D C1D C6D C7D -1(2)
C2D C1D C6D C7D -173.9(15)
C4D C5D C6D C1D 2(3)
C4D C5D C6D C7D 177.6(16)
C8D N1D C7D C6D 170.3(14)
Bi4 N1D C7D C6D 0(2)
C1D C6D C7D N1D -21(2)
C5D C6D C7D N1D 162.8(15)
C7D N1D C8D C9D -116.4(16)
Bi4 N1D C8D C9D 55.1(16)
N1D C8D C9D N2D -38.1(19)
C10D N2D C9D C8D -165.0(15)
Bi4 N2D C9D C8D 7.3(18)
C9D N2D C10D C11D -173.9(15)
Bi4 N2D C10D C11D 14(2)
N2D C10D C11D C16D 9(3)
N2D C10D C11D C12D -174.4(17)
C16D C11D C12D C13D -2(3)
C10D C11D C12D C13D -178.4(15)
C11D C12D C13D C14D 5(2)
C11D C12D C13D C25D -176.6(15)
C12D C13D C14D C15D -4(3)
C25D C13D C14D C15D 177.5(16)
C13D C14D C15D C16D 0(3)
C13D C14D C15D C29D 172.6(15)
Bi4 O2D C16D C11D -28(2)
Bi4 O2D C16D C15D 155.1(12)
C12D C11D C16D O2D 179.9(15)
C10D C11D C16D O2D -4(2)
C12D C11D C16D C15D -3(2)
C10D C11D C16D C15D 173.4(14)
C14D C15D C16D O2D -178.9(15)
C29D C15D C16D O2D 8(2)
C14D C15D C16D C11D 4(2)
C29D C15D C16D C11D -169.2(14)
C3D C2D C17D C19D 113(2)
C1D C2D C17D C19D -63(2)
C3D C2D C17D C20D -6(2)
C1D C2D C17D C20D 178.1(16)
C3D C2D C17D C18D -122.7(19)
C1D C2D C17D C18D 62(2)
C5D C4D C21D C23D -125(2)
C3D C4D C21D C23D 60(3)
C5D C4D C21D C24D 112(2)
C3D C4D C21D C24D -63(3)
C5D C4D C21D C22D -11(3)
C3D C4D C21D C22D 174(2)
C12D C13D C25D C27D -39(2)
C14D C13D C25D C27D 138.8(19)
C12D C13D C25D C28D -161.1(19)
C14D C13D C25D C28D 17(2)
C12D C13D C25D C26D 75(2)
C14D C13D C25D C26D -106.8(19)
C14D C15D C29D C31D -118.9(17)
C16D C15D C29D C31D 54(2)
C14D C15D C29D C32D 119.3(17)
C16D C15D C29D C32D -68(2)
C14D C15D C29D C30D 3(2)
C16D C15D C29D C30D 175.2(15)
C4E Si2 N1E Si1 72(2)
C6E Si2 N1E Si1 -163.3(19)
C5E Si2 N1E Si1 -46(2)
C1E Si1 N1E Si2 -43(2)
C3E Si1 N1E Si2 76(2)
C2E Si1 N1E Si2 -166(2)
C4F O1F C1F C2F 23(4)
O1F C1F C2F C3F -11(5)
C1F C2F C3F C4F -5(3)
C1F O1F C4F C3F -27(3)
C2F C3F C4F O1F 21(3)
C1G C2G O3G C4G -87.7
C2G O3G C4G C5G -163.3
